data_1550214
loop_
_publ_author_name
'Roy, Lisa'
'Al-Afyouni, Malik H.'
'DeRosha, Daniel E.'
'Mondal, Bhaskar'
'DiMucci, Ida M.'
'Lancaster, Kyle M.'
'Shearer, Jason'
'Bill, Eckhard'
'Brennessel, William W.'
'Neese, Frank'
'Ye, Shengfa'
'Holland, Patrick L.'

_publ_section_title
;
 Reduction of CO2 by a masked two-coordinate cobalt(i) complex and
 characterization of a proposed oxodicobalt(ii) intermediate
;
_journal_name_full 'Chemical Science'
_journal_paper_doi 10.1039/C8SC02599A
_journal_year 2019
_chemical_formula_moiety 'C70 H106 Co2 N4 O'
_chemical_formula_sum 'C70 H106 Co2 N4 O'
_chemical_formula_weight 1137.44
_chemical_name_common holma07
_chemical_name_systematic bis(diketiminate-cobalt(II))(mu-oxo)
_chemical_properties_physical Air-sensitive,Moisture-sensitive,Hygroscopic,Oxygen-sensitive
_space_group_crystal_system triclinic
_space_group_IT_number 2
_space_group_name_Hall '-P 1'
_space_group_name_H-M_alt 'P -1'
_symmetry_space_group_name_Hall '-P 1'
_symmetry_space_group_name_H-M 'P -1'
_atom_sites_solution_hydrogens geom
_atom_sites_solution_primary difmap
_atom_sites_solution_secondary difmap
_audit_creation_method SHELXL-2012
_audit_update_record
;
2018-03-13 deposited with the CCDC.
2018-10-23 downloaded from the CCDC.
;
_cell_angle_alpha 95.195(3)
_cell_angle_beta 102.214(2)
_cell_angle_gamma 97.097(3)
_cell_formula_units_Z 4
_cell_length_a 13.4757(15)
_cell_length_b 21.712(2)
_cell_length_c 25.061(3)
_cell_measurement_reflns_used 4073
_cell_measurement_temperature 100.0(5)
_cell_measurement_theta_max 24.45
_cell_measurement_theta_min 2.17
_cell_volume 7059.9(13)
_computing_cell_refinement 'SAINT (Bruker, 2009)'
_computing_data_collection 'APEX2 (Bruker, 2012)'
_computing_data_reduction 'SAINT (Bruker, 2009)'
_computing_molecular_graphics 'SHELXTL (Sheldrick, 2008)'
_computing_publication_material 'SHELXTL (Sheldrick, 2008)'
_computing_structure_refinement 'SHELXL-2012 (Sheldrick, 2012)'
_computing_structure_solution 'SIR97 (Altomare et al., 1999)'
_diffrn_ambient_temperature 100.0(5)
_diffrn_measured_fraction_theta_full 1.000
_diffrn_measured_fraction_theta_max 1.000
_diffrn_measurement_device_type 'Bruker SMART APEX II CCD Platform'
_diffrn_measurement_method '\w scans'
_diffrn_radiation_type MoK\a
_diffrn_radiation_wavelength 0.71073
_diffrn_reflns_av_R_equivalents 0.1729
_diffrn_reflns_av_unetI/netI 0.1316
_diffrn_reflns_Laue_measured_fraction_full 1.000
_diffrn_reflns_Laue_measured_fraction_max 1.000
_diffrn_reflns_limit_h_max 16
_diffrn_reflns_limit_h_min -16
_diffrn_reflns_limit_k_max 25
_diffrn_reflns_limit_k_min -25
_diffrn_reflns_limit_l_max 29
_diffrn_reflns_limit_l_min -29
_diffrn_reflns_number 170497
_diffrn_reflns_point_group_measured_fraction_full 1.000
_diffrn_reflns_point_group_measured_fraction_max 1.000
_diffrn_reflns_theta_full 25.030
_diffrn_reflns_theta_max 25.027
_diffrn_reflns_theta_min 1.190
_diffrn_source 'fine-focus sealed tube'
_exptl_absorpt_coefficient_mu 0.510
_exptl_absorpt_correction_T_max 0.7451
_exptl_absorpt_correction_T_min 0.6520
_exptl_absorpt_correction_type multi-scan
_exptl_absorpt_process_details 'TWINABS (Sheldrick, 2008)'
_exptl_crystal_colour orange
_exptl_crystal_density_diffrn 1.070
_exptl_crystal_description plate
_exptl_crystal_F_000 2464
_exptl_crystal_recrystallization_method 'Re-crystallisation from solvent'
_exptl_crystal_size_max 0.240
_exptl_crystal_size_mid 0.240
_exptl_crystal_size_min 0.200
_platon_squeeze_details
; 
 See above in "_refine_special_details."
;
_refine_diff_density_max 1.269
_refine_diff_density_min -0.645
_refine_diff_density_rms 0.094
_refine_ls_extinction_method none
_refine_ls_goodness_of_fit_ref 0.918
_refine_ls_hydrogen_treatment constr
_refine_ls_matrix_type full
_refine_ls_number_parameters 1456
_refine_ls_number_reflns 24927
_refine_ls_number_restraints 7
_refine_ls_restrained_S_all 0.918
_refine_ls_R_factor_all 0.1348
_refine_ls_R_factor_gt 0.0745
_refine_ls_shift/su_max 0.001
_refine_ls_shift/su_mean 0.000
_refine_ls_structure_factor_coef Fsqd
_refine_ls_weighting_details
; 
 w=1/[\s^2^(Fo^2^)+(0.0972P)^2^] 
 where P=(Fo^2^+2Fc^2^)/3 
;
_refine_ls_weighting_scheme calc
_refine_ls_wR_factor_gt 0.1714
_refine_ls_wR_factor_ref 0.1960
_reflns_Friedel_coverage 0.000
_reflns_number_gt 12485
_reflns_number_total 24927
_reflns_threshold_expression 'I > 2\s(I)'
_cod_data_source_file c8sc02599a2.cif
_cod_data_source_block 3
_cod_original_cell_volume 7060.1(14)
_cod_database_code 1550214
_shelx_space_group_comment
; 
The symmetry employed for this shelxl refinement is uniquely defined 
by the following loop, which should always be used as a source of 
symmetry information in preference to the above space-group names. 
They are only intended as comments. 
;
_shelx_estimated_absorpt_t_min 0.887
_shelx_estimated_absorpt_t_max 0.905
_diffrn_source_monochromator graphite
_shelxl_version_number 2012-5

loop_
_space_group_symop_operation_xyz
'x, y, z'
'-x, -y, -z'

loop_
_atom_site_label
_atom_site_type_symbol
_atom_site_fract_x
_atom_site_fract_y
_atom_site_fract_z
_atom_site_U_iso_or_equiv
_atom_site_adp_type
_atom_site_occupancy
_atom_site_site_symmetry_order
_atom_site_calc_flag
_atom_site_refinement_flags_posn
_atom_site_refinement_flags_adp
_atom_site_refinement_flags_occupancy
_atom_site_disorder_assembly
_atom_site_disorder_group
Co1 Co 0.09613(5) 0.23816(3) 0.71609(3) 0.02612(18) Uani 1 1 d . . . . .
Co2 Co -0.02859(5) 0.30562(3) 0.80412(3) 0.02475(17) Uani 1 1 d . . . . .
O1 O 0.0433(3) 0.27956(18) 0.76112(17) 0.0563(12) Uani 1 1 d . . . . .
N11 N -0.0802(3) 0.27413(18) 0.86364(15) 0.0237(9) Uani 1 1 d . . . . .
N21 N -0.0845(3) 0.38418(17) 0.80267(15) 0.0234(9) Uani 1 1 d . . . A .
C11 C -0.2484(4) 0.2484(2) 0.89584(19) 0.0262(11) Uani 1 1 d . . . . .
C21 C -0.1715(4) 0.2903(2) 0.87132(19) 0.0254(11) Uani 1 1 d . . . . .
C31 C -0.2063(4) 0.3425(2) 0.85117(19) 0.0272(12) Uani 1 1 d . . . A .
H31A H -0.2738 0.3463 0.8554 0.033 Uiso 1 1 calc R U . . .
C41 C -0.1641(4) 0.3921(2) 0.8255(2) 0.0284(12) Uani 1 1 d D . . . .
C61 C -0.2035(4) 0.2075(3) 0.9391(2) 0.0407(14) Uani 1 1 d . . . . .
H61A H -0.2589 0.1864 0.9536 0.061 Uiso 1 1 calc R U . . .
H61B H -0.1535 0.2339 0.9691 0.061 Uiso 1 1 calc R U . . .
H61C H -0.1695 0.1763 0.9221 0.061 Uiso 1 1 calc R U . . .
C71 C -0.3149(4) 0.2042(2) 0.8461(2) 0.0395(14) Uani 1 1 d . . . . .
H71A H -0.3662 0.1763 0.8583 0.059 Uiso 1 1 calc R U . . .
H71B H -0.2710 0.1793 0.8293 0.059 Uiso 1 1 calc R U . . .
H71C H -0.3496 0.2289 0.8190 0.059 Uiso 1 1 calc R U . . .
C81 C -0.3194(4) 0.2857(2) 0.9219(2) 0.0359(13) Uani 1 1 d . . . . .
H81A H -0.3623 0.2577 0.9392 0.054 Uiso 1 1 calc R U . . .
H81B H -0.3634 0.3044 0.8933 0.054 Uiso 1 1 calc R U . . .
H81C H -0.2779 0.3189 0.9496 0.054 Uiso 1 1 calc R U . . .
C51 C -0.2082(16) 0.4542(6) 0.8339(9) 0.034(2) Uani 0.40(3) 1 d D . P A 1
C91 C -0.174(2) 0.4781(15) 0.8958(8) 0.049(4) Uani 0.40(3) 1 d D . P A 1
H91A H -0.0998 0.4917 0.9055 0.074 Uiso 0.40(3) 1 calc R U P A 1
H91B H -0.1913 0.4443 0.9172 0.074 Uiso 0.40(3) 1 calc R U P A 1
H91C H -0.2096 0.5133 0.9040 0.074 Uiso 0.40(3) 1 calc R U P A 1
C101 C -0.3278(19) 0.4381(19) 0.8171(13) 0.060(5) Uani 0.40(3) 1 d D . P A 1
H10A H -0.3585 0.4756 0.8247 0.091 Uiso 0.40(3) 1 calc R U P A 1
H10B H -0.3506 0.4055 0.8383 0.091 Uiso 0.40(3) 1 calc R U P A 1
H10C H -0.3491 0.4229 0.7778 0.091 Uiso 0.40(3) 1 calc R U P A 1
C111 C -0.1780(4) 0.5079(2) 0.8026(2) 0.0382(14) Uani 0.40(3) 1 d D . P A 1
H11A H -0.1082 0.5283 0.8202 0.057 Uiso 0.40(3) 1 calc R U P A 1
H11B H -0.2259 0.5384 0.8030 0.057 Uiso 0.40(3) 1 calc R U P A 1
H11C H -0.1805 0.4917 0.7645 0.057 Uiso 0.40(3) 1 calc R U P A 1
C51' C -0.2218(11) 0.4499(4) 0.8248(7) 0.034(2) Uani 0.60(3) 1 d D . P A 5
C91' C -0.2214(17) 0.4715(9) 0.8854(7) 0.049(4) Uani 0.60(3) 1 d D . P A 5
H91D H -0.1513 0.4890 0.9052 0.074 Uiso 0.60(3) 1 calc R U P A 5
H91E H -0.2462 0.4358 0.9027 0.074 Uiso 0.60(3) 1 calc R U P A 5
H91F H -0.2663 0.5036 0.8867 0.074 Uiso 0.60(3) 1 calc R U P A 5
C10' C -0.3358(12) 0.4314(12) 0.7919(10) 0.060(5) Uani 0.60(3) 1 d D . P A 5
H10K H -0.3715 0.4680 0.7928 0.091 Uiso 0.60(3) 1 calc R U P A 5
H10L H -0.3702 0.3984 0.8087 0.091 Uiso 0.60(3) 1 calc R U P A 5
H10M H -0.3372 0.4162 0.7537 0.091 Uiso 0.60(3) 1 calc R U P A 5
C11' C -0.1780(4) 0.5079(2) 0.8026(2) 0.0382(14) Uani 0.60(3) 1 d D . P A 5
H11Y H -0.1036 0.5166 0.8171 0.057 Uiso 0.60(3) 1 calc R U P A 5
H11Z H -0.2094 0.5438 0.8142 0.057 Uiso 0.60(3) 1 calc R U P A 5
H11' H -0.1929 0.5008 0.7624 0.057 Uiso 0.60(3) 1 calc R U P A 5
C12 C -0.0177(3) 0.2413(2) 0.90214(18) 0.0247(11) Uani 1 1 d . . . . .
C22 C 0.0345(4) 0.2743(2) 0.95281(19) 0.0268(12) Uani 1 1 d . . . . .
C32 C 0.0914(4) 0.2422(3) 0.9913(2) 0.0314(12) Uani 1 1 d . . . . .
H32A H 0.1263 0.2641 1.0261 0.038 Uiso 1 1 calc R U . . .
C42 C 0.0986(4) 0.1801(3) 0.9805(2) 0.0364(13) Uani 1 1 d . . . . .
H42A H 0.1350 0.1587 1.0080 0.044 Uiso 1 1 calc R U . . .
C52 C 0.0527(4) 0.1494(2) 0.9298(2) 0.0342(13) Uani 1 1 d . . . . .
H52A H 0.0598 0.1068 0.9219 0.041 Uiso 1 1 calc R U . . .
C62 C -0.0049(3) 0.1791(2) 0.88890(19) 0.0262(11) Uani 1 1 d . . . . .
C72 C 0.0337(4) 0.3441(2) 0.9662(2) 0.0310(12) Uani 1 1 d . . . . .
H72A H 0.0032 0.3603 0.9312 0.037 Uiso 1 1 calc R U . . .
C82 C 0.1432(4) 0.3795(3) 0.9872(3) 0.0519(16) Uani 1 1 d . . . . .
H82A H 0.1409 0.4246 0.9916 0.078 Uiso 1 1 calc R U . . .
H82B H 0.1847 0.3699 0.9606 0.078 Uiso 1 1 calc R U . . .
H82C H 0.1739 0.3665 1.0227 0.078 Uiso 1 1 calc R U . . .
C92 C -0.0312(5) 0.3587(3) 1.0071(3) 0.0535(17) Uani 1 1 d . . . . .
H92A H -0.1034 0.3424 0.9906 0.080 Uiso 1 1 calc R U . . .
H92B H -0.0236 0.4040 1.0168 0.080 Uiso 1 1 calc R U . . .
H92C H -0.0085 0.3389 1.0403 0.080 Uiso 1 1 calc R U . . .
C102 C -0.0510(4) 0.1421(2) 0.8330(2) 0.0311(12) Uani 1 1 d . . . . .
H10D H -0.0889 0.1699 0.8089 0.037 Uiso 1 1 calc R U . . .
C112 C 0.0321(4) 0.1202(2) 0.8057(2) 0.0360(13) Uani 1 1 d . . . . .
H11D H 0.0755 0.1566 0.7983 0.054 Uiso 1 1 calc R U . . .
H11E H -0.0004 0.0938 0.7711 0.054 Uiso 1 1 calc R U . . .
H11F H 0.0743 0.0961 0.8303 0.054 Uiso 1 1 calc R U . . .
C122 C -0.1274(4) 0.0851(2) 0.8375(2) 0.0466(15) Uani 1 1 d . . . . .
H12A H -0.1809 0.0990 0.8548 0.070 Uiso 1 1 calc R U . . .
H12B H -0.0912 0.0565 0.8599 0.070 Uiso 1 1 calc R U . . .
H12C H -0.1590 0.0634 0.8006 0.070 Uiso 1 1 calc R U . . .
C13 C -0.0394(4) 0.4298(2) 0.77272(19) 0.0251(11) Uani 1 1 d . . . . .
C23 C -0.0792(4) 0.4271(2) 0.7162(2) 0.0330(13) Uani 1 1 d . . . A .
C33 C -0.0356(5) 0.4722(3) 0.6893(2) 0.0428(15) Uani 1 1 d . . . . .
H33A H -0.0631 0.4727 0.6512 0.051 Uiso 1 1 calc R U . A .
C43 C 0.0466(5) 0.5167(2) 0.7158(3) 0.0420(15) Uani 1 1 d . . . A .
H43A H 0.0739 0.5478 0.6964 0.050 Uiso 1 1 calc R U . . .
C53 C 0.0876(4) 0.5151(2) 0.7699(2) 0.0376(14) Uani 1 1 d . . . . .
H53A H 0.1455 0.5449 0.7877 0.045 Uiso 1 1 calc R U . A .
C63 C 0.0482(4) 0.4717(2) 0.8000(2) 0.0277(12) Uani 1 1 d . . . A .
C73 C -0.1636(4) 0.3758(2) 0.6847(2) 0.0375(14) Uani 1 1 d . . . . .
H73A H -0.1841 0.3476 0.7112 0.045 Uiso 1 1 calc R U . A .
C83 C -0.1225(5) 0.3375(3) 0.6421(2) 0.0598(18) Uani 1 1 d . . . A .
H83A H -0.0707 0.3141 0.6610 0.090 Uiso 1 1 calc R U . . .
H83B H -0.0915 0.3657 0.6198 0.090 Uiso 1 1 calc R U . . .
H83C H -0.1791 0.3082 0.6183 0.090 Uiso 1 1 calc R U . . .
C93 C -0.2578(5) 0.4015(3) 0.6557(3) 0.098(3) Uani 1 1 d . . . A .
H93A H -0.2376 0.4322 0.6322 0.147 Uiso 1 1 calc R U . . .
H93B H -0.2894 0.4216 0.6831 0.147 Uiso 1 1 calc R U . . .
H93C H -0.3073 0.3672 0.6331 0.147 Uiso 1 1 calc R U . . .
C103 C 0.0996(4) 0.4690(2) 0.8595(2) 0.0357(13) Uani 1 1 d . . . . .
H10E H 0.0532 0.4405 0.8758 0.043 Uiso 1 1 calc R U . A .
C113 C 0.1987(4) 0.4418(3) 0.8610(2) 0.0497(16) Uani 1 1 d . . . A .
H11G H 0.1826 0.3981 0.8442 0.075 Uiso 1 1 calc R U . . .
H11H H 0.2365 0.4437 0.8992 0.075 Uiso 1 1 calc R U . . .
H11I H 0.2409 0.4659 0.8405 0.075 Uiso 1 1 calc R U . . .
C123 C 0.1246(5) 0.5326(3) 0.8946(2) 0.0510(16) Uani 1 1 d . . . A .
H12D H 0.0613 0.5509 0.8936 0.077 Uiso 1 1 calc R U . . .
H12E H 0.1727 0.5605 0.8802 0.077 Uiso 1 1 calc R U . . .
H12F H 0.1557 0.5274 0.9327 0.077 Uiso 1 1 calc R U . . .
N14 N 0.2431(3) 0.24297(17) 0.72046(15) 0.0243(9) Uani 1 1 d . . . . .
N24 N 0.0474(3) 0.17928(17) 0.65142(16) 0.0257(9) Uani 1 1 d . . . . .
C14 C 0.0659(4) 0.0704(2) 0.60810(19) 0.0301(12) Uani 1 1 d . . . . .
C24 C 0.1088(4) 0.1369(2) 0.63994(19) 0.0248(11) Uani 1 1 d . . . . .
C34 C 0.2141(4) 0.1475(2) 0.66133(19) 0.0257(11) Uani 1 1 d . . . . .
H34A H 0.2479 0.1131 0.6532 0.031 Uiso 1 1 calc R U . . .
C44 C 0.2809(4) 0.1999(2) 0.6931(2) 0.0272(12) Uani 1 1 d . . . . .
C54 C 0.3954(4) 0.1997(2) 0.6911(2) 0.0295(12) Uani 1 1 d . . . . .
C64 C 0.0435(4) 0.0307(2) 0.6536(2) 0.0363(13) Uani 1 1 d . . . . .
H64A H 0.0140 -0.0120 0.6371 0.054 Uiso 1 1 calc R U . . .
H64B H -0.0051 0.0491 0.6719 0.054 Uiso 1 1 calc R U . . .
H64C H 0.1076 0.0299 0.6805 0.054 Uiso 1 1 calc R U . . .
C74 C -0.0328(4) 0.0626(2) 0.5628(2) 0.0358(13) Uani 1 1 d . . . . .
H74A H -0.0232 0.0906 0.5352 0.054 Uiso 1 1 calc R U . . .
H74B H -0.0897 0.0729 0.5790 0.054 Uiso 1 1 calc R U . . .
H74C H -0.0484 0.0192 0.5453 0.054 Uiso 1 1 calc R U . . .
C84 C 0.1445(4) 0.0414(3) 0.5813(2) 0.0408(14) Uani 1 1 d . . . . .
H84A H 0.1724 0.0710 0.5590 0.061 Uiso 1 1 calc R U . . .
H84B H 0.1108 0.0028 0.5578 0.061 Uiso 1 1 calc R U . . .
H84C H 0.2003 0.0320 0.6100 0.061 Uiso 1 1 calc R U . . .
C94 C 0.4025(5) 0.1962(3) 0.6306(2) 0.063(2) Uani 1 1 d . . . . .
H94A H 0.3668 0.1558 0.6110 0.095 Uiso 1 1 calc R U . . .
H94B H 0.4748 0.2006 0.6285 0.095 Uiso 1 1 calc R U . . .
H94C H 0.3706 0.2300 0.6136 0.095 Uiso 1 1 calc R U . . .
C104 C 0.4304(4) 0.1420(3) 0.7151(3) 0.069(2) Uani 1 1 d . . . . .
H10F H 0.4248 0.1440 0.7535 0.103 Uiso 1 1 calc R U . . .
H10G H 0.5020 0.1405 0.7132 0.103 Uiso 1 1 calc R U . . .
H10H H 0.3870 0.1045 0.6940 0.103 Uiso 1 1 calc R U . . .
C114 C 0.4757(4) 0.2555(2) 0.7209(2) 0.0364(13) Uani 1 1 d . . . . .
H11J H 0.4766 0.2597 0.7603 0.055 Uiso 1 1 calc R U . . .
H11K H 0.4581 0.2939 0.7058 0.055 Uiso 1 1 calc R U . . .
H11L H 0.5437 0.2486 0.7156 0.055 Uiso 1 1 calc R U . . .
C15 C -0.0447(4) 0.1866(2) 0.61257(19) 0.0266(12) Uani 1 1 d . . . . .
C25 C -0.0339(4) 0.2143(2) 0.5655(2) 0.0284(12) Uani 1 1 d . . . . .
C35 C -0.1229(4) 0.2193(2) 0.5268(2) 0.0369(13) Uani 1 1 d . . . . .
H35A H -0.1166 0.2367 0.4940 0.044 Uiso 1 1 calc R U . . .
C45 C -0.2186(4) 0.2002(2) 0.5344(2) 0.0362(13) Uani 1 1 d . . . . .
H45A H -0.2778 0.2028 0.5067 0.043 Uiso 1 1 calc R U . . .
C55 C -0.2283(4) 0.1771(2) 0.5831(2) 0.0322(13) Uani 1 1 d . . . . .
H55A H -0.2949 0.1658 0.5894 0.039 Uiso 1 1 calc R U . . .
C65 C -0.1430(4) 0.1700(2) 0.6228(2) 0.0284(12) Uani 1 1 d . . . . .
C75 C 0.0694(4) 0.2413(3) 0.5564(2) 0.0416(14) Uani 1 1 d . . . . .
H75A H 0.1204 0.2439 0.5921 0.050 Uiso 1 1 calc R U . . .
C85 C 0.0706(5) 0.3075(3) 0.5401(3) 0.067(2) Uani 1 1 d . . . . .
H85A H 0.1414 0.3261 0.5416 0.101 Uiso 1 1 calc R U . . .
H85B H 0.0417 0.3331 0.5656 0.101 Uiso 1 1 calc R U . . .
H85C H 0.0293 0.3059 0.5026 0.101 Uiso 1 1 calc R U . . .
C95 C 0.1063(5) 0.2006(3) 0.5141(2) 0.0533(17) Uani 1 1 d . . . . .
H95A H 0.0585 0.1975 0.4782 0.080 Uiso 1 1 calc R U . . .
H95B H 0.1093 0.1587 0.5254 0.080 Uiso 1 1 calc R U . . .
H95C H 0.1748 0.2193 0.5113 0.080 Uiso 1 1 calc R U . . .
C105 C -0.1605(4) 0.1444(2) 0.6748(2) 0.0322(13) Uani 1 1 d . . . . .
H10I H -0.0921 0.1427 0.6993 0.039 Uiso 1 1 calc R U . . .
C115 C -0.2185(4) 0.1870(3) 0.7055(2) 0.0499(16) Uani 1 1 d . . . . .
H11M H -0.1740 0.2267 0.7204 0.075 Uiso 1 1 calc R U . . .
H11N H -0.2383 0.1664 0.7357 0.075 Uiso 1 1 calc R U . . .
H11O H -0.2802 0.1950 0.6800 0.075 Uiso 1 1 calc R U . . .
C125 C -0.2218(4) 0.0775(3) 0.6622(2) 0.0456(15) Uani 1 1 d . . . . .
H12G H -0.1859 0.0503 0.6419 0.068 Uiso 1 1 calc R U . . .
H12H H -0.2905 0.0787 0.6399 0.068 Uiso 1 1 calc R U . . .
H12I H -0.2277 0.0611 0.6967 0.068 Uiso 1 1 calc R U . . .
C16 C 0.3041(4) 0.2963(3) 0.7561(2) 0.0322(13) Uani 1 1 d . . . . .
C26 C 0.3378(4) 0.2889(3) 0.8116(2) 0.0428(15) Uani 1 1 d . . . . .
C36 C 0.3976(4) 0.3427(4) 0.8463(3) 0.063(2) Uani 1 1 d . . . . .
H36A H 0.4234 0.3400 0.8842 0.075 Uiso 1 1 calc R U . . .
C46 C 0.4178(5) 0.3972(4) 0.8255(4) 0.072(2) Uani 1 1 d . . . . .
H46A H 0.4603 0.4316 0.8489 0.087 Uiso 1 1 calc R U . . .
C56 C 0.3782(4) 0.4038(3) 0.7717(3) 0.0559(18) Uani 1 1 d . . . . .
H56A H 0.3909 0.4430 0.7585 0.067 Uiso 1 1 calc R U . . .
C66 C 0.3201(4) 0.3537(3) 0.7368(3) 0.0432(15) Uani 1 1 d . . . . .
C76 C 0.3121(4) 0.2297(3) 0.8362(2) 0.0550(19) Uani 1 1 d . . . . .
H76A H 0.2728 0.1973 0.8057 0.066 Uiso 1 1 calc R U . . .
C86 C 0.2405(5) 0.2439(4) 0.8753(3) 0.089(3) Uani 1 1 d . . . . .
H86A H 0.1783 0.2572 0.8544 0.134 Uiso 1 1 calc R U . . .
H86B H 0.2762 0.2773 0.9044 0.134 Uiso 1 1 calc R U . . .
H86C H 0.2217 0.2061 0.8918 0.134 Uiso 1 1 calc R U . . .
C96 C 0.4051(5) 0.2038(4) 0.8660(3) 0.078(2) Uani 1 1 d . . . . .
H96A H 0.4462 0.1921 0.8398 0.118 Uiso 1 1 calc R U . . .
H96B H 0.3825 0.1669 0.8825 0.118 Uiso 1 1 calc R U . . .
H96C H 0.4468 0.2357 0.8949 0.118 Uiso 1 1 calc R U . . .
C106 C 0.2732(4) 0.3626(3) 0.6784(3) 0.0468(16) Uani 1 1 d . . . . .
H10J H 0.2443 0.3204 0.6577 0.056 Uiso 1 1 calc R U . . .
C116 C 0.1844(4) 0.3999(3) 0.6790(3) 0.0566(18) Uani 1 1 d . . . . .
H11P H 0.1320 0.3762 0.6939 0.085 Uiso 1 1 calc R U . . .
H11Q H 0.1545 0.4075 0.6414 0.085 Uiso 1 1 calc R U . . .
H11R H 0.2099 0.4400 0.7021 0.085 Uiso 1 1 calc R U . . .
C126 C 0.3503(5) 0.3949(3) 0.6477(3) 0.073(2) Uani 1 1 d . . . . .
H12J H 0.3777 0.4371 0.6664 0.109 Uiso 1 1 calc R U . . .
H12K H 0.3151 0.3974 0.6097 0.109 Uiso 1 1 calc R U . . .
H12L H 0.4068 0.3704 0.6477 0.109 Uiso 1 1 calc R U . . .
Co3 Co 0.44759(5) 0.80441(3) 0.77973(3) 0.02637(18) Uani 1 1 d . . . . .
Co4 Co 0.58048(5) 0.73755(3) 0.69509(3) 0.02492(17) Uani 1 1 d . . . . .
O2 O 0.5222(3) 0.78019(18) 0.73698(16) 0.0518(11) Uani 1 1 d . . . . .
N211 N 0.4047(3) 0.78032(18) 0.84407(15) 0.0238(9) Uani 1 1 d . . . . .
N221 N 0.3792(3) 0.87810(18) 0.77092(15) 0.0244(9) Uani 1 1 d . . . . .
C211 C 0.2422(4) 0.7525(2) 0.88069(19) 0.0274(12) Uani 1 1 d . . . . .
C221 C 0.3117(4) 0.7939(2) 0.85138(18) 0.0253(11) Uani 1 1 d . . . . .
C231 C 0.2675(4) 0.8408(2) 0.82594(19) 0.0298(12) Uani 1 1 d . . . . .
H23B H 0.1991 0.8423 0.8296 0.036 Uiso 1 1 calc R U . . .
C241 C 0.3035(4) 0.8872(2) 0.79545(19) 0.0252(11) Uani 1 1 d . . . . .
C251 C 0.2471(4) 0.9451(2) 0.7952(2) 0.0354(13) Uani 1 1 d . . . . .
C261 C 0.2963(4) 0.7191(3) 0.9274(2) 0.0413(14) Uani 1 1 d . . . . .
H26A H 0.3356 0.6893 0.9126 0.062 Uiso 1 1 calc R U . . .
H26B H 0.2450 0.6967 0.9439 0.062 Uiso 1 1 calc R U . . .
H26C H 0.3429 0.7499 0.9554 0.062 Uiso 1 1 calc R U . . .
C271 C 0.1767(4) 0.7025(2) 0.8359(2) 0.0376(14) Uani 1 1 d . . . . .
H27F H 0.1373 0.7228 0.8067 0.056 Uiso 1 1 calc R U . . .
H27G H 0.1294 0.6758 0.8518 0.056 Uiso 1 1 calc R U . . .
H27H H 0.2214 0.6771 0.8204 0.056 Uiso 1 1 calc R U . . .
C281 C 0.1704(4) 0.7909(3) 0.9054(2) 0.0433(15) Uani 1 1 d . . . . .
H28A H 0.1236 0.8064 0.8758 0.065 Uiso 1 1 calc R U . . .
H28B H 0.2115 0.8264 0.9307 0.065 Uiso 1 1 calc R U . . .
H28C H 0.1306 0.7644 0.9254 0.065 Uiso 1 1 calc R U . . .
C291 C 0.2567(7) 0.9714(3) 0.8560(3) 0.079(2) Uani 1 1 d . . . . .
H29M H 0.2281 1.0107 0.8573 0.118 Uiso 1 1 calc R U . . .
H29N H 0.3293 0.9791 0.8751 0.118 Uiso 1 1 calc R U . . .
H29O H 0.2190 0.9411 0.8739 0.118 Uiso 1 1 calc R U . . .
C301 C 0.1336(4) 0.9242(3) 0.7658(3) 0.074(2) Uani 1 1 d . . . . .
H30H H 0.1028 0.8924 0.7852 0.112 Uiso 1 1 calc R U . . .
H30I H 0.1294 0.9066 0.7279 0.112 Uiso 1 1 calc R U . . .
H30J H 0.0965 0.9603 0.7657 0.112 Uiso 1 1 calc R U . . .
C311 C 0.2845(4) 1.0010(2) 0.7683(2) 0.0341(13) Uani 1 1 d . . . . .
H31E H 0.3574 1.0152 0.7847 0.051 Uiso 1 1 calc R U . . .
H31F H 0.2450 1.0349 0.7742 0.051 Uiso 1 1 calc R U . . .
H31G H 0.2752 0.9887 0.7288 0.051 Uiso 1 1 calc R U . . .
C212 C 0.4772(4) 0.7580(2) 0.88683(19) 0.0258(11) Uani 1 1 d . . . . .
C222 C 0.5256(4) 0.8002(2) 0.9336(2) 0.0350(13) Uani 1 1 d . . . . .
C232 C 0.5968(4) 0.7795(3) 0.9748(2) 0.0431(15) Uani 1 1 d . . . . .
H23D H 0.6294 0.8073 1.0069 0.052 Uiso 1 1 calc R U . . .
C242 C 0.6207(4) 0.7197(3) 0.9698(2) 0.0429(15) Uani 1 1 d . . . . .
H24B H 0.6686 0.7062 0.9983 0.051 Uiso 1 1 calc R U . . .
C252 C 0.5739(4) 0.6798(3) 0.9229(2) 0.0404(14) Uani 1 1 d . . . . .
H25C H 0.5910 0.6387 0.9192 0.048 Uiso 1 1 calc R U . . .
C262 C 0.5030(4) 0.6976(2) 0.88091(19) 0.0301(12) Uani 1 1 d . . . . .
C272 C 0.5082(4) 0.8684(3) 0.9404(2) 0.0480(16) Uani 1 1 d . . . . .
H27J H 0.4680 0.8774 0.9043 0.058 Uiso 1 1 calc R U . . .
C282 C 0.6073(5) 0.9135(3) 0.9547(3) 0.071(2) Uani 1 1 d . . . . .
H28P H 0.6470 0.9061 0.9267 0.107 Uiso 1 1 calc R U . . .
H28Q H 0.6473 0.9071 0.9907 0.107 Uiso 1 1 calc R U . . .
H28R H 0.5919 0.9564 0.9558 0.107 Uiso 1 1 calc R U . . .
C292 C 0.4461(5) 0.8815(3) 0.9834(3) 0.0627(19) Uani 1 1 d . . . . .
H29G H 0.4367 0.9256 0.9860 0.094 Uiso 1 1 calc R U . . .
H29H H 0.4829 0.8722 1.0192 0.094 Uiso 1 1 calc R U . . .
H29I H 0.3790 0.8552 0.9727 0.094 Uiso 1 1 calc R U . . .
C302 C 0.4571(4) 0.6498(2) 0.8308(2) 0.0322(13) Uani 1 1 d . . . . .
H30B H 0.4063 0.6691 0.8049 0.039 Uiso 1 1 calc R U . . .
C312 C 0.5395(4) 0.6327(3) 0.8010(2) 0.0439(15) Uani 1 1 d . . . . .
H31K H 0.5662 0.6692 0.7852 0.066 Uiso 1 1 calc R U . . .
H31L H 0.5096 0.5985 0.7715 0.066 Uiso 1 1 calc R U . . .
H31M H 0.5956 0.6195 0.8271 0.066 Uiso 1 1 calc R U . . .
C322 C 0.4003(4) 0.5908(2) 0.8461(2) 0.0437(15) Uani 1 1 d . . . . .
H32B H 0.3455 0.6020 0.8636 0.066 Uiso 1 1 calc R U . . .
H32C H 0.4485 0.5710 0.8717 0.066 Uiso 1 1 calc R U . . .
H32D H 0.3705 0.5615 0.8128 0.066 Uiso 1 1 calc R U . . .
C213 C 0.4170(4) 0.9199(2) 0.7348(2) 0.0336(13) Uani 1 1 d . . . . .
C223 C 0.3700(5) 0.9111(3) 0.6792(2) 0.0448(16) Uani 1 1 d . . . . .
C233 C 0.4087(7) 0.9517(3) 0.6449(3) 0.069(2) Uani 1 1 d . . . . .
H23F H 0.3770 0.9484 0.6069 0.083 Uiso 1 1 calc R U . . .
C243 C 0.4944(7) 0.9967(4) 0.6678(4) 0.083(3) Uani 1 1 d . . . . .
H24D H 0.5206 1.0239 0.6449 0.099 Uiso 1 1 calc R U . . .
C253 C 0.5411(5) 1.0026(3) 0.7221(4) 0.063(2) Uani 1 1 d . . . . .
H25D H 0.5992 1.0336 0.7363 0.076 Uiso 1 1 calc R U . . .
C263 C 0.5052(4) 0.9640(2) 0.7569(3) 0.0406(15) Uani 1 1 d . . . . .
C273 C 0.2870(5) 0.8593(3) 0.6530(2) 0.0548(18) Uani 1 1 d . . . . .
H27I H 0.2643 0.8377 0.6829 0.066 Uiso 1 1 calc R U . . .
C283 C 0.3286(6) 0.8118(3) 0.6179(3) 0.079(3) Uani 1 1 d . . . . .
H28J H 0.3847 0.7953 0.6411 0.119 Uiso 1 1 calc R U . . .
H28K H 0.3542 0.8323 0.5891 0.119 Uiso 1 1 calc R U . . .
H28L H 0.2736 0.7775 0.6008 0.119 Uiso 1 1 calc R U . . .
C293 C 0.1932(6) 0.8815(3) 0.6185(3) 0.085(3) Uani 1 1 d . . . . .
H29P H 0.1661 0.9109 0.6419 0.128 Uiso 1 1 calc R U . . .
H29Q H 0.1402 0.8455 0.6031 0.128 Uiso 1 1 calc R U . . .
H29R H 0.2132 0.9025 0.5886 0.128 Uiso 1 1 calc R U . . .
C303 C 0.5620(4) 0.9693(2) 0.8156(3) 0.0488(17) Uani 1 1 d . . . . .
H30C H 0.5199 0.9426 0.8355 0.059 Uiso 1 1 calc R U . . .
C313 C 0.6634(5) 0.9438(3) 0.8179(3) 0.074(2) Uani 1 1 d . . . . .
H31Q H 0.7030 0.9494 0.8560 0.110 Uiso 1 1 calc R U . . .
H31R H 0.7028 0.9664 0.7952 0.110 Uiso 1 1 calc R U . . .
H31S H 0.6493 0.8992 0.8040 0.110 Uiso 1 1 calc R U . . .
C323 C 0.5829(5) 1.0370(3) 0.8454(3) 0.078(2) Uani 1 1 d . . . . .
H32K H 0.6127 1.0654 0.8229 0.117 Uiso 1 1 calc R U . . .
H32L H 0.6308 1.0386 0.8810 0.117 Uiso 1 1 calc R U . . .
H32M H 0.5182 1.0496 0.8512 0.117 Uiso 1 1 calc R U . . .
N214 N 0.5361(3) 0.66794(17) 0.63834(15) 0.0244(9) Uani 1 1 d . . . . .
N224 N 0.7272(3) 0.74816(17) 0.69790(15) 0.0235(9) Uani 1 1 d . . . . .
C214 C 0.5719(4) 0.5564(2) 0.61054(19) 0.0278(12) Uani 1 1 d . . . . .
C224 C 0.6035(4) 0.6276(2) 0.63304(18) 0.0244(11) Uani 1 1 d . . . . .
C234 C 0.7084(4) 0.6450(2) 0.65413(19) 0.0278(12) Uani 1 1 d . . . . .
H23A H 0.7465 0.6112 0.6521 0.033 Uiso 1 1 calc R U . . .
C244 C 0.7703(4) 0.7021(2) 0.67787(18) 0.0236(11) Uani 1 1 d . . . . .
C254 C 0.8848(4) 0.7031(2) 0.6758(2) 0.0327(13) Uani 1 1 d . . . . .
C264 C 0.4631(4) 0.5357(2) 0.5733(2) 0.0362(14) Uani 1 1 d . . . . .
H26D H 0.4116 0.5483 0.5928 0.054 Uiso 1 1 calc R U . . .
H26E H 0.4513 0.4902 0.5641 0.054 Uiso 1 1 calc R U . . .
H26F H 0.4574 0.5557 0.5395 0.054 Uiso 1 1 calc R U . . .
C274 C 0.5771(4) 0.5232(2) 0.6625(2) 0.0352(13) Uani 1 1 d . . . . .
H27B H 0.5279 0.5376 0.6828 0.053 Uiso 1 1 calc R U . . .
H27C H 0.6466 0.5330 0.6858 0.053 Uiso 1 1 calc R U . . .
H27D H 0.5602 0.4780 0.6520 0.053 Uiso 1 1 calc R U . . .
C284 C 0.6469(4) 0.5324(3) 0.5777(2) 0.0432(14) Uani 1 1 d . . . . .
H28D H 0.7148 0.5350 0.6022 0.065 Uiso 1 1 calc R U . . .
H28E H 0.6519 0.5581 0.5480 0.065 Uiso 1 1 calc R U . . .
H28F H 0.6217 0.4889 0.5621 0.065 Uiso 1 1 calc R U . . .
C294 C 0.8902(5) 0.6934(3) 0.6152(2) 0.0544(17) Uani 1 1 d . . . . .
H29D H 0.9622 0.6986 0.6125 0.082 Uiso 1 1 calc R U . . .
H29E H 0.8550 0.7242 0.5953 0.082 Uiso 1 1 calc R U . . .
H29F H 0.8569 0.6512 0.5991 0.082 Uiso 1 1 calc R U . . .
C304 C 0.9270(4) 0.6502(3) 0.7056(3) 0.0536(17) Uani 1 1 d . . . . .
H30E H 0.8924 0.6098 0.6853 0.080 Uiso 1 1 calc R U . . .
H30F H 0.9146 0.6534 0.7428 0.080 Uiso 1 1 calc R U . . .
H30G H 1.0009 0.6534 0.7077 0.080 Uiso 1 1 calc R U . . .
C314 C 0.9604(4) 0.7627(2) 0.7013(2) 0.0341(13) Uani 1 1 d . . . . .
H31B H 1.0300 0.7562 0.6989 0.051 Uiso 1 1 calc R U . . .
H31C H 0.9580 0.7722 0.7400 0.051 Uiso 1 1 calc R U . . .
H31D H 0.9412 0.7977 0.6813 0.051 Uiso 1 1 calc R U . . .
C215 C 0.4381(4) 0.6630(2) 0.59899(19) 0.0258(11) Uani 1 1 d . . . . .
C225 C 0.4399(4) 0.6757(2) 0.54512(19) 0.0260(12) Uani 1 1 d . . . . .
C235 C 0.3469(4) 0.6679(2) 0.5068(2) 0.0352(13) Uani 1 1 d . . . . .
H23E H 0.3461 0.6753 0.4699 0.042 Uiso 1 1 calc R U . . .
C245 C 0.2548(4) 0.6495(2) 0.5215(2) 0.0385(14) Uani 1 1 d . . . . .
H24A H 0.1923 0.6419 0.4943 0.046 Uiso 1 1 calc R U . . .
C255 C 0.2542(4) 0.6421(2) 0.5755(2) 0.0318(12) Uani 1 1 d . . . . .
H25A H 0.1909 0.6315 0.5858 0.038 Uiso 1 1 calc R U . . .
C265 C 0.3457(4) 0.6502(2) 0.61492(19) 0.0262(11) Uani 1 1 d . . . . .
C275 C 0.5373(4) 0.7011(2) 0.5276(2) 0.0333(13) Uani 1 1 d . . . . .
H27A H 0.5965 0.7019 0.5596 0.040 Uiso 1 1 calc R U . . .
C285 C 0.5340(5) 0.7677(3) 0.5145(3) 0.0569(17) Uani 1 1 d . . . . .
H28G H 0.5230 0.7935 0.5463 0.085 Uiso 1 1 calc R U . . .
H28H H 0.4777 0.7683 0.4827 0.085 Uiso 1 1 calc R U . . .
H28I H 0.5992 0.7844 0.5061 0.085 Uiso 1 1 calc R U . . .
C295 C 0.5574(5) 0.6618(3) 0.4803(3) 0.0584(18) Uani 1 1 d . . . . .
H29J H 0.5554 0.6184 0.4882 0.088 Uiso 1 1 calc R U . . .
H29K H 0.6251 0.6773 0.4743 0.088 Uiso 1 1 calc R U . . .
H29L H 0.5047 0.6640 0.4472 0.088 Uiso 1 1 calc R U . . .
C305 C 0.3392(4) 0.6410(2) 0.6743(2) 0.0331(13) Uani 1 1 d . . . . .
H30D H 0.4094 0.6534 0.6985 0.040 Uiso 1 1 calc R U . . .
C315 C 0.2670(4) 0.6829(3) 0.6944(2) 0.0451(15) Uani 1 1 d . . . . .
H31N H 0.2923 0.7268 0.6927 0.068 Uiso 1 1 calc R U . . .
H31O H 0.2648 0.6769 0.7325 0.068 Uiso 1 1 calc R U . . .
H31P H 0.1978 0.6717 0.6709 0.068 Uiso 1 1 calc R U . . .
C325 C 0.3028(4) 0.5734(3) 0.6802(2) 0.0494(16) Uani 1 1 d . . . . .
H32E H 0.3541 0.5474 0.6730 0.074 Uiso 1 1 calc R U . . .
H32F H 0.2375 0.5588 0.6538 0.074 Uiso 1 1 calc R U . . .
H32G H 0.2933 0.5705 0.7176 0.074 Uiso 1 1 calc R U . . .
C216 C 0.7830(3) 0.8068(2) 0.72649(19) 0.0226(11) Uani 1 1 d . . . . .
C226 C 0.8204(3) 0.8115(2) 0.7831(2) 0.0299(12) Uani 1 1 d . . . . .
C236 C 0.8769(4) 0.8684(3) 0.8101(2) 0.0439(15) Uani 1 1 d . . . . .
H23C H 0.9057 0.8717 0.8485 0.053 Uiso 1 1 calc R U . . .
C246 C 0.8917(4) 0.9185(3) 0.7833(3) 0.0446(16) Uani 1 1 d . . . . .
H24C H 0.9320 0.9562 0.8024 0.054 Uiso 1 1 calc R U . . .
C256 C 0.8478(4) 0.9146(2) 0.7277(3) 0.0422(15) Uani 1 1 d . . . . .
H25B H 0.8556 0.9507 0.7093 0.051 Uiso 1 1 calc R U . . .
C266 C 0.7923(4) 0.8592(2) 0.6981(2) 0.0344(13) Uani 1 1 d . . . . .
C276 C 0.7999(4) 0.7597(3) 0.8168(2) 0.0406(14) Uani 1 1 d . . . . .
H27E H 0.7568 0.7239 0.7910 0.049 Uiso 1 1 calc R U . . .
C286 C 0.7382(5) 0.7788(3) 0.8581(2) 0.0608(18) Uani 1 1 d . . . . .
H28M H 0.6761 0.7936 0.8390 0.091 Uiso 1 1 calc R U . . .
H28N H 0.7798 0.8123 0.8855 0.091 Uiso 1 1 calc R U . . .
H28O H 0.7190 0.7427 0.8765 0.091 Uiso 1 1 calc R U . . .
C296 C 0.8962(5) 0.7356(4) 0.8469(3) 0.070(2) Uani 1 1 d . . . . .
H29A H 0.8759 0.6989 0.8644 0.105 Uiso 1 1 calc R U . . .
H29B H 0.9374 0.7684 0.8751 0.105 Uiso 1 1 calc R U . . .
H29C H 0.9369 0.7239 0.8205 0.105 Uiso 1 1 calc R U . . .
C306 C 0.7408(4) 0.8566(2) 0.6382(2) 0.0314(12) Uani 1 1 d . . . . .
H30A H 0.7148 0.8119 0.6232 0.038 Uiso 1 1 calc R U . . .
C316 C 0.6502(4) 0.8923(3) 0.6331(2) 0.0452(15) Uani 1 1 d . . . . .
H31H H 0.6142 0.8887 0.5944 0.068 Uiso 1 1 calc R U . . .
H31I H 0.6746 0.9364 0.6469 0.068 Uiso 1 1 calc R U . . .
H31J H 0.6031 0.8749 0.6547 0.068 Uiso 1 1 calc R U . . .
C326 C 0.8144(5) 0.8835(3) 0.6041(3) 0.0541(17) Uani 1 1 d . . . . .
H32H H 0.8762 0.8632 0.6105 0.081 Uiso 1 1 calc R U . . .
H32I H 0.8334 0.9286 0.6151 0.081 Uiso 1 1 calc R U . . .
H32J H 0.7804 0.8758 0.5650 0.081 Uiso 1 1 calc R U . . .

loop_
_atom_site_aniso_label
_atom_site_aniso_U_11
_atom_site_aniso_U_22
_atom_site_aniso_U_33
_atom_site_aniso_U_23
_atom_site_aniso_U_13
_atom_site_aniso_U_12
Co1 0.0213(4) 0.0241(4) 0.0312(4) -0.0025(3) 0.0040(3) 0.0043(3)
Co2 0.0228(4) 0.0243(4) 0.0298(4) 0.0067(3) 0.0084(3) 0.0066(3)
O1 0.069(3) 0.048(3) 0.066(3) 0.005(2) 0.044(2) 0.014(2)
N11 0.020(2) 0.026(2) 0.027(2) 0.0035(18) 0.0080(17) 0.0051(18)
N21 0.022(2) 0.021(2) 0.026(2) 0.0011(17) 0.0020(18) 0.0030(17)
C11 0.023(3) 0.036(3) 0.024(3) 0.009(2) 0.010(2) 0.006(2)
C21 0.023(3) 0.031(3) 0.023(3) -0.002(2) 0.006(2) 0.004(2)
C31 0.016(3) 0.038(3) 0.028(3) -0.002(2) 0.005(2) 0.006(2)
C41 0.021(3) 0.029(3) 0.031(3) 0.001(2) 0.001(2) -0.001(2)
C61 0.028(3) 0.048(4) 0.052(4) 0.020(3) 0.018(3) 0.002(3)
C71 0.031(3) 0.041(3) 0.047(4) 0.006(3) 0.015(3) -0.002(3)
C81 0.031(3) 0.042(3) 0.038(3) 0.009(3) 0.014(2) 0.003(3)
C51 0.034(5) 0.037(4) 0.040(6) 0.008(3) 0.018(4) 0.015(3)
C91 0.057(12) 0.038(5) 0.072(7) 0.005(5) 0.046(8) 0.024(10)
C101 0.026(4) 0.064(7) 0.093(16) 0.030(12) 0.003(8) 0.018(4)
C111 0.039(3) 0.029(3) 0.055(4) 0.006(3) 0.021(3) 0.019(3)
C51' 0.034(5) 0.037(4) 0.040(6) 0.008(3) 0.018(4) 0.015(3)
C91' 0.057(12) 0.038(5) 0.072(7) 0.005(5) 0.046(8) 0.024(10)
C10' 0.026(4) 0.064(7) 0.093(16) 0.030(12) 0.003(8) 0.018(4)
C11' 0.039(3) 0.029(3) 0.055(4) 0.006(3) 0.021(3) 0.019(3)
C12 0.023(3) 0.032(3) 0.021(3) 0.008(2) 0.005(2) 0.006(2)
C22 0.023(3) 0.038(3) 0.022(3) 0.005(2) 0.008(2) 0.004(2)
C32 0.023(3) 0.043(3) 0.028(3) 0.006(2) 0.006(2) 0.000(2)
C42 0.028(3) 0.044(4) 0.035(3) 0.012(3) 0.002(2) 0.000(3)
C52 0.026(3) 0.032(3) 0.045(4) 0.009(3) 0.009(3) 0.002(2)
C62 0.019(3) 0.029(3) 0.033(3) 0.011(2) 0.009(2) -0.001(2)
C72 0.032(3) 0.037(3) 0.021(3) 0.002(2) 0.001(2) 0.006(2)
C82 0.044(4) 0.042(4) 0.062(4) -0.001(3) 0.006(3) -0.008(3)
C92 0.050(4) 0.044(4) 0.067(4) -0.010(3) 0.024(3) 0.001(3)
C102 0.030(3) 0.023(3) 0.039(3) 0.007(2) 0.003(2) 0.006(2)
C112 0.040(3) 0.040(3) 0.031(3) 0.010(2) 0.011(2) 0.011(3)
C122 0.041(4) 0.032(3) 0.061(4) -0.004(3) 0.007(3) -0.003(3)
C13 0.028(3) 0.024(3) 0.029(3) 0.001(2) 0.014(2) 0.012(2)
C23 0.052(4) 0.025(3) 0.032(3) 0.007(2) 0.021(3) 0.022(3)
C33 0.059(4) 0.048(4) 0.033(3) 0.011(3) 0.019(3) 0.029(3)
C43 0.059(4) 0.023(3) 0.058(4) 0.018(3) 0.034(3) 0.014(3)
C53 0.035(3) 0.024(3) 0.058(4) 0.001(3) 0.023(3) 0.003(2)
C63 0.031(3) 0.018(3) 0.041(3) 0.004(2) 0.018(2) 0.010(2)
C73 0.052(4) 0.039(3) 0.021(3) 0.002(2) 0.005(3) 0.013(3)
C83 0.080(5) 0.045(4) 0.055(4) -0.010(3) 0.024(4) 0.010(4)
C93 0.070(5) 0.061(5) 0.133(7) -0.010(5) -0.049(5) 0.037(4)
C103 0.033(3) 0.032(3) 0.042(3) 0.002(2) 0.010(3) 0.003(2)
C113 0.043(4) 0.050(4) 0.051(4) -0.009(3) 0.002(3) 0.012(3)
C123 0.047(4) 0.049(4) 0.054(4) -0.011(3) 0.014(3) 0.004(3)
N14 0.022(2) 0.021(2) 0.029(2) -0.0022(18) 0.0065(18) 0.0040(18)
N24 0.027(2) 0.017(2) 0.032(2) -0.0014(17) 0.0031(18) 0.0086(18)
C14 0.036(3) 0.028(3) 0.024(3) -0.003(2) 0.005(2) 0.006(2)
C24 0.031(3) 0.022(3) 0.024(3) 0.006(2) 0.010(2) 0.004(2)
C34 0.028(3) 0.020(3) 0.031(3) 0.005(2) 0.008(2) 0.007(2)
C44 0.027(3) 0.025(3) 0.032(3) 0.006(2) 0.010(2) 0.006(2)
C54 0.029(3) 0.022(3) 0.041(3) 0.000(2) 0.016(2) 0.004(2)
C64 0.046(3) 0.024(3) 0.033(3) -0.002(2) 0.004(3) -0.002(3)
C74 0.040(3) 0.031(3) 0.031(3) -0.002(2) -0.002(2) 0.007(3)
C84 0.037(3) 0.037(3) 0.045(4) -0.008(3) 0.010(3) 0.004(3)
C94 0.053(4) 0.084(5) 0.052(4) -0.012(4) 0.029(3) -0.013(4)
C104 0.021(3) 0.052(4) 0.137(7) 0.031(4) 0.012(4) 0.016(3)
C114 0.018(3) 0.035(3) 0.054(4) -0.002(3) 0.010(2) -0.002(2)
C15 0.033(3) 0.018(3) 0.027(3) -0.004(2) 0.002(2) 0.008(2)
C25 0.032(3) 0.022(3) 0.032(3) 0.000(2) 0.010(2) 0.005(2)
C35 0.050(4) 0.032(3) 0.028(3) 0.005(2) 0.005(3) 0.010(3)
C45 0.041(3) 0.038(3) 0.025(3) 0.003(2) -0.007(2) 0.017(3)
C55 0.028(3) 0.035(3) 0.030(3) -0.005(2) -0.001(2) 0.011(2)
C65 0.024(3) 0.022(3) 0.034(3) -0.004(2) -0.002(2) 0.003(2)
C75 0.043(4) 0.043(4) 0.042(4) 0.016(3) 0.011(3) 0.008(3)
C85 0.073(5) 0.051(4) 0.088(5) 0.007(4) 0.043(4) 0.004(4)
C95 0.058(4) 0.050(4) 0.064(4) 0.008(3) 0.034(3) 0.018(3)
C105 0.032(3) 0.033(3) 0.029(3) 0.002(2) 0.000(2) 0.004(2)
C115 0.046(4) 0.077(5) 0.029(3) -0.004(3) 0.009(3) 0.024(3)
C125 0.040(3) 0.058(4) 0.040(4) 0.014(3) 0.011(3) -0.001(3)
C16 0.016(3) 0.045(4) 0.034(3) -0.009(3) 0.005(2) 0.008(2)
C26 0.016(3) 0.062(4) 0.049(4) -0.010(3) 0.015(3) 0.002(3)
C36 0.028(4) 0.107(6) 0.043(4) -0.031(4) 0.006(3) 0.002(4)
C46 0.032(4) 0.074(6) 0.104(7) -0.043(5) 0.027(4) -0.003(4)
C56 0.034(4) 0.045(4) 0.087(6) -0.022(4) 0.025(4) 0.001(3)
C66 0.020(3) 0.031(3) 0.074(5) -0.022(3) 0.015(3) 0.000(2)
C76 0.027(3) 0.117(6) 0.016(3) 0.005(3) 0.001(2) 0.000(3)
C86 0.045(4) 0.170(9) 0.047(4) -0.006(5) 0.022(3) -0.014(5)
C96 0.042(4) 0.126(7) 0.068(5) 0.045(5) 0.004(4) 0.005(4)
C106 0.046(4) 0.025(3) 0.074(5) 0.010(3) 0.020(3) 0.009(3)
C116 0.040(4) 0.047(4) 0.094(5) 0.027(4) 0.028(3) 0.010(3)
C126 0.069(5) 0.043(4) 0.123(7) 0.009(4) 0.061(5) 0.006(4)
Co3 0.0228(4) 0.0269(4) 0.0322(4) 0.0086(3) 0.0089(3) 0.0058(3)
Co4 0.0202(4) 0.0232(4) 0.0294(4) -0.0012(3) 0.0031(3) 0.0030(3)
O2 0.045(3) 0.044(3) 0.066(3) -0.013(2) 0.022(2) 0.001(2)
N211 0.016(2) 0.030(2) 0.025(2) 0.0076(18) 0.0045(17) 0.0015(18)
N221 0.020(2) 0.026(2) 0.030(2) 0.0028(18) 0.0119(18) 0.0028(18)
C211 0.028(3) 0.031(3) 0.027(3) 0.008(2) 0.012(2) 0.005(2)
C221 0.026(3) 0.034(3) 0.018(3) 0.006(2) 0.004(2) 0.009(2)
C231 0.022(3) 0.040(3) 0.030(3) 0.008(2) 0.010(2) 0.006(2)
C241 0.024(3) 0.025(3) 0.028(3) 0.006(2) 0.005(2) 0.007(2)
C251 0.028(3) 0.037(3) 0.054(4) 0.016(3) 0.024(3) 0.019(2)
C261 0.046(4) 0.046(4) 0.035(3) 0.016(3) 0.013(3) 0.007(3)
C271 0.033(3) 0.039(3) 0.046(4) 0.018(3) 0.019(3) -0.003(3)
C281 0.040(3) 0.055(4) 0.046(4) 0.021(3) 0.025(3) 0.011(3)
C291 0.149(8) 0.048(4) 0.067(5) 0.025(4) 0.060(5) 0.048(5)
C301 0.034(4) 0.061(5) 0.142(7) 0.054(5) 0.027(4) 0.017(3)
C311 0.029(3) 0.037(3) 0.041(3) 0.010(2) 0.009(2) 0.018(2)
C212 0.021(3) 0.035(3) 0.025(3) 0.011(2) 0.010(2) 0.006(2)
C222 0.035(3) 0.037(3) 0.031(3) 0.002(2) 0.006(2) 0.000(3)
C232 0.035(3) 0.061(4) 0.028(3) 0.001(3) -0.002(3) 0.005(3)
C242 0.035(3) 0.061(4) 0.030(3) 0.013(3) -0.005(3) 0.014(3)
C252 0.040(3) 0.044(4) 0.035(3) 0.008(3) 0.001(3) 0.013(3)
C262 0.026(3) 0.039(3) 0.025(3) 0.008(2) 0.003(2) 0.002(2)
C272 0.040(4) 0.044(4) 0.045(4) -0.010(3) -0.010(3) -0.006(3)
C282 0.053(4) 0.041(4) 0.110(6) -0.011(4) 0.008(4) 0.005(3)
C292 0.070(5) 0.048(4) 0.069(5) -0.011(3) 0.019(4) 0.010(4)
C302 0.032(3) 0.030(3) 0.033(3) 0.006(2) 0.000(2) 0.012(2)
C312 0.045(4) 0.055(4) 0.032(3) 0.004(3) 0.006(3) 0.015(3)
C322 0.043(4) 0.033(3) 0.048(4) 0.004(3) 0.002(3) -0.006(3)
C213 0.044(3) 0.028(3) 0.042(4) 0.017(2) 0.030(3) 0.014(3)
C223 0.079(5) 0.035(3) 0.036(4) 0.015(3) 0.030(3) 0.031(3)
C233 0.123(7) 0.059(5) 0.061(5) 0.036(4) 0.060(5) 0.067(5)
C243 0.102(7) 0.069(6) 0.129(8) 0.059(6) 0.098(6) 0.056(5)
C253 0.061(5) 0.041(4) 0.119(7) 0.036(4) 0.068(5) 0.026(3)
C263 0.034(3) 0.018(3) 0.085(5) 0.016(3) 0.041(3) 0.009(3)
C273 0.096(5) 0.038(4) 0.030(3) 0.006(3) 0.002(3) 0.028(4)
C283 0.156(8) 0.052(4) 0.042(4) 0.005(3) 0.026(4) 0.056(5)
C293 0.130(7) 0.039(4) 0.068(5) -0.005(3) -0.025(5) 0.032(4)
C303 0.029(3) 0.022(3) 0.094(5) 0.005(3) 0.014(3) 0.000(2)
C313 0.038(4) 0.042(4) 0.144(7) 0.016(4) 0.024(4) 0.010(3)
C323 0.046(4) 0.032(4) 0.147(7) -0.011(4) 0.012(4) 0.001(3)
N214 0.026(2) 0.021(2) 0.025(2) 0.0025(17) 0.0010(18) 0.0077(18)
N224 0.023(2) 0.023(2) 0.022(2) -0.0015(17) 0.0019(17) 0.0038(18)
C214 0.036(3) 0.016(3) 0.030(3) 0.002(2) 0.006(2) 0.002(2)
C224 0.032(3) 0.023(3) 0.016(3) 0.000(2) 0.001(2) 0.006(2)
C234 0.022(3) 0.031(3) 0.030(3) 0.006(2) 0.001(2) 0.009(2)
C244 0.027(3) 0.028(3) 0.016(3) 0.005(2) 0.001(2) 0.010(2)
C254 0.024(3) 0.033(3) 0.040(3) -0.001(2) 0.007(2) 0.004(2)
C264 0.045(3) 0.018(3) 0.034(3) -0.003(2) -0.013(3) 0.004(2)
C274 0.042(3) 0.028(3) 0.036(3) 0.009(2) 0.005(3) 0.007(2)
C284 0.049(4) 0.037(3) 0.045(4) -0.007(3) 0.017(3) 0.010(3)
C294 0.052(4) 0.065(4) 0.045(4) -0.014(3) 0.026(3) -0.006(3)
C304 0.027(3) 0.040(4) 0.092(5) 0.016(3) 0.000(3) 0.012(3)
C314 0.019(3) 0.035(3) 0.049(4) -0.001(3) 0.013(2) 0.003(2)
C215 0.033(3) 0.013(2) 0.029(3) 0.001(2) 0.003(2) 0.003(2)
C225 0.035(3) 0.014(3) 0.026(3) 0.003(2) 0.001(2) 0.005(2)
C235 0.042(3) 0.037(3) 0.025(3) -0.002(2) -0.001(2) 0.018(3)
C245 0.036(3) 0.032(3) 0.038(4) -0.001(2) -0.013(3) 0.008(3)
C255 0.025(3) 0.032(3) 0.034(3) 0.001(2) 0.001(2) 0.003(2)
C265 0.023(3) 0.019(3) 0.032(3) 0.000(2) -0.001(2) 0.000(2)
C275 0.035(3) 0.033(3) 0.034(3) 0.013(2) 0.007(2) 0.006(2)
C285 0.061(4) 0.042(4) 0.072(5) 0.004(3) 0.029(4) 0.003(3)
C295 0.071(5) 0.053(4) 0.062(5) 0.010(3) 0.037(4) 0.012(4)
C305 0.025(3) 0.035(3) 0.035(3) 0.005(2) -0.001(2) -0.001(2)
C315 0.037(3) 0.057(4) 0.039(4) 0.006(3) 0.004(3) 0.005(3)
C325 0.047(4) 0.057(4) 0.048(4) 0.018(3) 0.014(3) 0.006(3)
C216 0.013(2) 0.028(3) 0.028(3) -0.003(2) 0.009(2) 0.004(2)
C226 0.011(2) 0.041(3) 0.042(3) -0.002(3) 0.014(2) 0.008(2)
C236 0.024(3) 0.046(4) 0.054(4) -0.026(3) 0.009(3) 0.000(3)
C246 0.022(3) 0.039(4) 0.065(5) -0.025(3) 0.013(3) -0.006(3)
C256 0.030(3) 0.021(3) 0.078(5) -0.006(3) 0.025(3) 0.001(2)
C266 0.028(3) 0.032(3) 0.052(4) 0.003(3) 0.024(3) 0.013(2)
C276 0.021(3) 0.068(4) 0.028(3) 0.001(3) -0.004(2) 0.007(3)
C286 0.056(4) 0.086(5) 0.046(4) 0.004(3) 0.022(3) 0.015(4)
C296 0.049(4) 0.123(7) 0.045(4) 0.013(4) 0.011(3) 0.040(4)
C306 0.038(3) 0.020(3) 0.041(3) 0.005(2) 0.017(3) 0.006(2)
C316 0.044(4) 0.041(4) 0.056(4) 0.010(3) 0.021(3) 0.005(3)
C326 0.059(4) 0.043(4) 0.073(5) 0.014(3) 0.038(4) 0.012(3)

loop_
_atom_type_symbol
_atom_type_description
_atom_type_scat_dispersion_real
_atom_type_scat_dispersion_imag
_atom_type_scat_source
C C 0.0033 0.0016 'International Tables Vol C Tables 4.2.6.8 and 6.1.1.4'
H H 0.0000 0.0000 'International Tables Vol C Tables 4.2.6.8 and 6.1.1.4'
N N 0.0061 0.0033 'International Tables Vol C Tables 4.2.6.8 and 6.1.1.4'
O O 0.0106 0.0060 'International Tables Vol C Tables 4.2.6.8 and 6.1.1.4'
Co Co 0.3494 0.9721 'International Tables Vol C Tables 4.2.6.8 and 6.1.1.4'

loop_
_geom_angle_atom_site_label_1
_geom_angle_atom_site_label_2
_geom_angle_atom_site_label_3
_geom_angle
O1 Co1 N24 136.77(19)
O1 Co1 N14 124.47(19)
N24 Co1 N14 98.76(16)
O1 Co2 N11 135.26(18)
O1 Co2 N21 125.30(18)
N11 Co2 N21 99.44(16)
Co2 O1 Co1 166.9(3)
C21 N11 C12 122.1(4)
C21 N11 Co2 117.5(3)
C12 N11 Co2 120.0(3)
C41 N21 C13 123.7(4)
C41 N21 Co2 120.4(3)
C13 N21 Co2 115.8(3)
C61 C11 C81 106.0(4)
C61 C11 C71 107.4(4)
C81 C11 C71 108.2(4)
C61 C11 C21 117.4(4)
C81 C11 C21 112.8(4)
C71 C11 C21 104.6(4)
N11 C21 C31 120.5(4)
N11 C21 C11 123.7(4)
C31 C21 C11 115.4(4)
C21 C31 C41 134.5(5)
C21 C31 H31A 112.7
C41 C31 H31A 112.7
N21 C41 C31 118.9(4)
N21 C41 C51 126.2(7)
C31 C41 C51 114.4(7)
N21 C41 C51' 126.9(5)
C31 C41 C51' 114.1(5)
C11 C61 H61A 109.5
C11 C61 H61B 109.5
H61A C61 H61B 109.5
C11 C61 H61C 109.5
H61A C61 H61C 109.5
H61B C61 H61C 109.5
C11 C71 H71A 109.5
C11 C71 H71B 109.5
H71A C71 H71B 109.5
C11 C71 H71C 109.5
H71A C71 H71C 109.5
H71B C71 H71C 109.5
C11 C81 H81A 109.5
C11 C81 H81B 109.5
H81A C81 H81B 109.5
C11 C81 H81C 109.5
H81A C81 H81C 109.5
H81B C81 H81C 109.5
C111 C51 C91 107.4(15)
C111 C51 C41 118.8(9)
C91 C51 C41 106.7(18)
C111 C51 C101 107.0(14)
C91 C51 C101 109.7(14)
C41 C51 C101 107(2)
C51 C91 H91A 109.5
C51 C91 H91B 109.5
H91A C91 H91B 109.5
C51 C91 H91C 109.5
H91A C91 H91C 109.5
H91B C91 H91C 109.5
C51 C101 H10A 109.5
C51 C101 H10B 109.5
H10A C101 H10B 109.5
C51 C101 H10C 109.5
H10A C101 H10C 109.5
H10B C101 H10C 109.5
C51 C111 H11A 109.5
C51 C111 H11B 109.5
H11A C111 H11B 109.5
C51 C111 H11C 109.5
H11A C111 H11C 109.5
H11B C111 H11C 109.5
C91' C51' C41 106.5(11)
C91' C51' C10' 108.7(9)
C41 C51' C10' 110.6(15)
C51' C91' H91D 109.5
C51' C91' H91E 109.5
H91D C91' H91E 109.5
C51' C91' H91F 109.5
H91D C91' H91F 109.5
H91E C91' H91F 109.5
C51' C10' H10K 109.5
C51' C10' H10L 109.5
H10K C10' H10L 109.5
C51' C10' H10M 109.5
H10K C10' H10M 109.5
H10L C10' H10M 109.5
C22 C12 C62 120.2(4)
C22 C12 N11 117.9(4)
C62 C12 N11 121.8(4)
C32 C22 C12 118.3(5)
C32 C22 C72 119.6(4)
C12 C22 C72 122.0(4)
C42 C32 C22 122.0(5)
C42 C32 H32A 119.0
C22 C32 H32A 119.0
C52 C42 C32 119.1(5)
C52 C42 H42A 120.5
C32 C42 H42A 120.5
C42 C52 C62 121.8(5)
C42 C52 H52A 119.1
C62 C52 H52A 119.1
C12 C62 C52 118.2(5)
C12 C62 C102 123.4(4)
C52 C62 C102 118.5(5)
C92 C72 C22 113.1(4)
C92 C72 C82 109.8(4)
C22 C72 C82 111.3(4)
C92 C72 H72A 107.5
C22 C72 H72A 107.5
C82 C72 H72A 107.5
C72 C82 H82A 109.5
C72 C82 H82B 109.5
H82A C82 H82B 109.5
C72 C82 H82C 109.5
H82A C82 H82C 109.5
H82B C82 H82C 109.5
C72 C92 H92A 109.5
C72 C92 H92B 109.5
H92A C92 H92B 109.5
C72 C92 H92C 109.5
H92A C92 H92C 109.5
H92B C92 H92C 109.5
C62 C102 C112 111.6(4)
C62 C102 C122 111.1(4)
C112 C102 C122 109.3(4)
C62 C102 H10D 108.3
C112 C102 H10D 108.3
C122 C102 H10D 108.3
C102 C112 H11D 109.5
C102 C112 H11E 109.5
H11D C112 H11E 109.5
C102 C112 H11F 109.5
H11D C112 H11F 109.5
H11E C112 H11F 109.5
C102 C122 H12A 109.5
C102 C122 H12B 109.5
H12A C122 H12B 109.5
C102 C122 H12C 109.5
H12A C122 H12C 109.5
H12B C122 H12C 109.5
C23 C13 C63 121.9(5)
C23 C13 N21 118.6(4)
C63 C13 N21 119.2(4)
C33 C23 C13 116.9(5)
C33 C23 C73 120.8(5)
C13 C23 C73 122.3(4)
C23 C33 C43 122.4(5)
C23 C33 H33A 118.8
C43 C33 H33A 118.8
C53 C43 C33 118.9(5)
C53 C43 H43A 120.5
C33 C43 H43A 120.5
C43 C53 C63 122.4(5)
C43 C53 H53A 118.8
C63 C53 H53A 118.8
C53 C63 C13 117.1(5)
C53 C63 C103 120.9(5)
C13 C63 C103 122.0(4)
C23 C73 C93 112.4(5)
C23 C73 C83 109.3(5)
C93 C73 C83 109.1(5)
C23 C73 H73A 108.6
C93 C73 H73A 108.6
C83 C73 H73A 108.6
C73 C83 H83A 109.5
C73 C83 H83B 109.5
H83A C83 H83B 109.5
C73 C83 H83C 109.5
H83A C83 H83C 109.5
H83B C83 H83C 109.5
C73 C93 H93A 109.5
C73 C93 H93B 109.5
H93A C93 H93B 109.5
C73 C93 H93C 109.5
H93A C93 H93C 109.5
H93B C93 H93C 109.5
C63 C103 C113 108.4(4)
C63 C103 C123 113.8(4)
C113 C103 C123 108.8(5)
C63 C103 H10E 108.6
C113 C103 H10E 108.6
C123 C103 H10E 108.6
C103 C113 H11G 109.5
C103 C113 H11H 109.5
H11G C113 H11H 109.5
C103 C113 H11I 109.5
H11G C113 H11I 109.5
H11H C113 H11I 109.5
C103 C123 H12D 109.5
C103 C123 H12E 109.5
H12D C123 H12E 109.5
C103 C123 H12F 109.5
H12D C123 H12F 109.5
H12E C123 H12F 109.5
C44 N14 C16 124.6(4)
C44 N14 Co1 121.5(3)
C16 N14 Co1 113.8(3)
C24 N24 C15 121.7(4)
C24 N24 Co1 118.2(3)
C15 N24 Co1 119.4(3)
C74 C14 C84 105.5(4)
C74 C14 C64 107.6(4)
C84 C14 C64 108.1(4)
C74 C14 C24 118.6(4)
C84 C14 C24 113.0(4)
C64 C14 C24 103.6(4)
N24 C24 C34 121.5(4)
N24 C24 C14 123.1(4)
C34 C24 C14 115.0(4)
C24 C34 C44 132.3(5)
C24 C34 H34A 113.8
C44 C34 H34A 113.8
N14 C44 C34 119.8(4)
N14 C44 C54 126.6(4)
C34 C44 C54 113.5(4)
C104 C54 C94 109.5(5)
C104 C54 C114 106.3(4)
C94 C54 C114 105.2(4)
C104 C54 C44 108.4(4)
C94 C54 C44 107.9(4)
C114 C54 C44 119.3(4)
C14 C64 H64A 109.5
C14 C64 H64B 109.5
H64A C64 H64B 109.5
C14 C64 H64C 109.5
H64A C64 H64C 109.5
H64B C64 H64C 109.5
C14 C74 H74A 109.5
C14 C74 H74B 109.5
H74A C74 H74B 109.5
C14 C74 H74C 109.5
H74A C74 H74C 109.5
H74B C74 H74C 109.5
C14 C84 H84A 109.5
C14 C84 H84B 109.5
H84A C84 H84B 109.5
C14 C84 H84C 109.5
H84A C84 H84C 109.5
H84B C84 H84C 109.5
C54 C94 H94A 109.5
C54 C94 H94B 109.5
H94A C94 H94B 109.5
C54 C94 H94C 109.5
H94A C94 H94C 109.5
H94B C94 H94C 109.5
C54 C104 H10F 109.5
C54 C104 H10G 109.5
H10F C104 H10G 109.5
C54 C104 H10H 109.5
H10F C104 H10H 109.5
H10G C104 H10H 109.5
C54 C114 H11J 109.5
C54 C114 H11K 109.5
H11J C114 H11K 109.5
C54 C114 H11L 109.5
H11J C114 H11L 109.5
H11K C114 H11L 109.5
C25 C15 C65 120.4(4)
C25 C15 N24 117.9(4)
C65 C15 N24 121.6(4)
C35 C25 C15 117.9(5)
C35 C25 C75 119.4(5)
C15 C25 C75 122.6(4)
C45 C35 C25 122.4(5)
C45 C35 H35A 118.8
C25 C35 H35A 118.8
C35 C45 C55 118.9(5)
C35 C45 H45A 120.5
C55 C45 H45A 120.5
C45 C55 C65 121.5(5)
C45 C55 H55A 119.2
C65 C55 H55A 119.2
C55 C65 C15 118.5(5)
C55 C65 C105 118.1(5)
C15 C65 C105 123.4(4)
C25 C75 C95 113.2(5)
C25 C75 C85 112.4(5)
C95 C75 C85 109.2(5)
C25 C75 H75A 107.2
C95 C75 H75A 107.2
C85 C75 H75A 107.2
C75 C85 H85A 109.5
C75 C85 H85B 109.5
H85A C85 H85B 109.5
C75 C85 H85C 109.5
H85A C85 H85C 109.5
H85B C85 H85C 109.5
C75 C95 H95A 109.5
C75 C95 H95B 109.5
H95A C95 H95B 109.5
C75 C95 H95C 109.5
H95A C95 H95C 109.5
H95B C95 H95C 109.5
C65 C105 C115 110.9(4)
C65 C105 C125 111.5(4)
C115 C105 C125 109.0(5)
C65 C105 H10I 108.5
C115 C105 H10I 108.5
C125 C105 H10I 108.5
C105 C115 H11M 109.5
C105 C115 H11N 109.5
H11M C115 H11N 109.5
C105 C115 H11O 109.5
H11M C115 H11O 109.5
H11N C115 H11O 109.5
C105 C125 H12G 109.5
C105 C125 H12H 109.5
H12G C125 H12H 109.5
C105 C125 H12I 109.5
H12G C125 H12I 109.5
H12H C125 H12I 109.5
C66 C16 C26 121.8(5)
C66 C16 N14 120.7(5)
C26 C16 N14 117.2(5)
C16 C26 C36 116.2(6)
C16 C26 C76 124.1(5)
C36 C26 C76 119.7(6)
C46 C36 C26 120.7(7)
C46 C36 H36A 119.7
C26 C36 H36A 119.7
C36 C46 C56 121.5(7)
C36 C46 H46A 119.2
C56 C46 H46A 119.2
C46 C56 C66 120.0(7)
C46 C56 H56A 120.0
C66 C56 H56A 120.0
C56 C66 C16 119.6(6)
C56 C66 C106 119.2(6)
C16 C66 C106 121.2(5)
C26 C76 C96 114.1(5)
C26 C76 C86 107.3(6)
C96 C76 C86 111.0(5)
C26 C76 H76A 108.1
C96 C76 H76A 108.1
C86 C76 H76A 108.1
C76 C86 H86A 109.5
C76 C86 H86B 109.5
H86A C86 H86B 109.5
C76 C86 H86C 109.5
H86A C86 H86C 109.5
H86B C86 H86C 109.5
C76 C96 H96A 109.5
C76 C96 H96B 109.5
H96A C96 H96B 109.5
C76 C96 H96C 109.5
H96A C96 H96C 109.5
H96B C96 H96C 109.5
C66 C106 C116 108.2(5)
C66 C106 C126 114.2(5)
C116 C106 C126 110.4(5)
C66 C106 H10J 107.9
C116 C106 H10J 107.9
C126 C106 H10J 107.9
C106 C116 H11P 109.5
C106 C116 H11Q 109.5
H11P C116 H11Q 109.5
C106 C116 H11R 109.5
H11P C116 H11R 109.5
H11Q C116 H11R 109.5
C106 C126 H12J 109.5
C106 C126 H12K 109.5
H12J C126 H12K 109.5
C106 C126 H12L 109.5
H12J C126 H12L 109.5
H12K C126 H12L 109.5
O2 Co3 N211 138.47(18)
O2 Co3 N221 122.86(18)
N211 Co3 N221 98.65(16)
O2 Co4 N214 135.39(18)
O2 Co4 N224 125.28(17)
N214 Co4 N224 99.25(16)
Co3 O2 Co4 165.3(3)
C221 N211 C212 122.2(4)
C221 N211 Co3 117.7(3)
C212 N211 Co3 119.4(3)
C241 N221 C213 124.4(4)
C241 N221 Co3 121.0(3)
C213 N221 Co3 114.5(3)
C271 C211 C261 107.9(4)
C271 C211 C281 108.7(4)
C261 C211 C281 106.0(4)
C271 C211 C221 105.8(4)
C261 C211 C221 117.1(4)
C281 C211 C221 111.2(4)
N211 C221 C231 120.7(4)
N211 C221 C211 123.1(4)
C231 C221 C211 115.6(4)
C221 C231 C241 133.1(5)
C221 C231 H23B 113.5
C241 C231 H23B 113.5
N221 C241 C231 119.4(4)
N221 C241 C251 126.7(4)
C231 C241 C251 113.8(4)
C311 C251 C301 106.2(4)
C311 C251 C241 119.2(4)
C301 C251 C241 108.4(5)
C311 C251 C291 104.7(5)
C301 C251 C291 110.9(5)
C241 C251 C291 107.4(4)
C211 C261 H26A 109.5
C211 C261 H26B 109.5
H26A C261 H26B 109.5
C211 C261 H26C 109.5
H26A C261 H26C 109.5
H26B C261 H26C 109.5
C211 C271 H27F 109.5
C211 C271 H27G 109.5
H27F C271 H27G 109.5
C211 C271 H27H 109.5
H27F C271 H27H 109.5
H27G C271 H27H 109.5
C211 C281 H28A 109.5
C211 C281 H28B 109.5
H28A C281 H28B 109.5
C211 C281 H28C 109.5
H28A C281 H28C 109.5
H28B C281 H28C 109.5
C251 C291 H29M 109.5
C251 C291 H29N 109.5
H29M C291 H29N 109.5
C251 C291 H29O 109.5
H29M C291 H29O 109.5
H29N C291 H29O 109.5
C251 C301 H30H 109.5
C251 C301 H30I 109.5
H30H C301 H30I 109.5
C251 C301 H30J 109.5
H30H C301 H30J 109.5
H30I C301 H30J 109.5
C251 C311 H31E 109.5
C251 C311 H31F 109.5
H31E C311 H31F 109.5
C251 C311 H31G 109.5
H31E C311 H31G 109.5
H31F C311 H31G 109.5
C262 C212 C222 120.4(4)
C262 C212 N211 121.7(4)
C222 C212 N211 117.8(4)
C232 C222 C212 118.4(5)
C232 C222 C272 118.4(5)
C212 C222 C272 123.2(5)
C242 C232 C222 121.5(5)
C242 C232 H23D 119.3
C222 C232 H23D 119.3
C232 C242 C252 118.9(5)
C232 C242 H24B 120.5
C252 C242 H24B 120.5
C242 C252 C262 122.2(5)
C242 C252 H25C 118.9
C262 C252 H25C 118.9
C252 C262 C212 118.6(5)
C252 C262 C302 117.5(5)
C212 C262 C302 123.9(4)
C282 C272 C292 108.8(5)
C282 C272 C222 112.7(5)
C292 C272 C222 112.6(5)
C282 C272 H27J 107.5
C292 C272 H27J 107.5
C222 C272 H27J 107.5
C272 C282 H28P 109.5
C272 C282 H28Q 109.5
H28P C282 H28Q 109.5
C272 C282 H28R 109.5
H28P C282 H28R 109.5
H28Q C282 H28R 109.5
C272 C292 H29G 109.5
C272 C292 H29H 109.5
H29G C292 H29H 109.5
C272 C292 H29I 109.5
H29G C292 H29I 109.5
H29H C292 H29I 109.5
C262 C302 C312 111.1(4)
C262 C302 C322 111.7(4)
C312 C302 C322 110.2(4)
C262 C302 H30B 107.9
C312 C302 H30B 107.9
C322 C302 H30B 107.9
C302 C312 H31K 109.5
C302 C312 H31L 109.5
H31K C312 H31L 109.5
C302 C312 H31M 109.5
H31K C312 H31M 109.5
H31L C312 H31M 109.5
C302 C322 H32B 109.5
C302 C322 H32C 109.5
H32B C322 H32C 109.5
C302 C322 H32D 109.5
H32B C322 H32D 109.5
H32C C322 H32D 109.5
C223 C213 C263 122.6(5)
C223 C213 N221 118.7(5)
C263 C213 N221 118.4(5)
C213 C223 C233 117.8(6)
C213 C223 C273 124.1(5)
C233 C223 C273 118.0(6)
C243 C233 C223 118.9(7)
C243 C233 H23F 120.6
C223 C233 H23F 120.6
C253 C243 C233 121.8(7)
C253 C243 H24D 119.1
C233 C243 H24D 119.1
C243 C253 C263 120.9(7)
C243 C253 H25D 119.5
C263 C253 H25D 119.5
C253 C263 C213 117.8(6)
C253 C263 C303 119.4(6)
C213 C263 C303 122.7(5)
C223 C273 C283 109.7(6)
C223 C273 C293 113.1(5)
C283 C273 C293 110.4(5)
C223 C273 H27I 107.8
C283 C273 H27I 107.8
C293 C273 H27I 107.8
C273 C283 H28J 109.5
C273 C283 H28K 109.5
H28J C283 H28K 109.5
C273 C283 H28L 109.5
H28J C283 H28L 109.5
H28K C283 H28L 109.5
C273 C293 H29P 109.5
C273 C293 H29Q 109.5
H29P C293 H29Q 109.5
C273 C293 H29R 109.5
H29P C293 H29R 109.5
H29Q C293 H29R 109.5
C263 C303 C313 108.9(5)
C263 C303 C323 113.6(5)
C313 C303 C323 109.9(5)
C263 C303 H30C 108.1
C313 C303 H30C 108.1
C323 C303 H30C 108.1
C303 C313 H31Q 109.5
C303 C313 H31R 109.5
H31Q C313 H31R 109.5
C303 C313 H31S 109.5
H31Q C313 H31S 109.5
H31R C313 H31S 109.5
C303 C323 H32K 109.5
C303 C323 H32L 109.5
H32K C323 H32L 109.5
C303 C323 H32M 109.5
H32K C323 H32M 109.5
H32L C323 H32M 109.5
C224 N214 C215 121.5(4)
C224 N214 Co4 117.5(3)
C215 N214 Co4 120.7(3)
C244 N224 C216 124.4(4)
C244 N224 Co4 120.9(3)
C216 N224 Co4 114.5(3)
C274 C214 C284 109.5(4)
C274 C214 C264 107.4(4)
C284 C214 C264 105.9(4)
C274 C214 C224 104.3(4)
C284 C214 C224 112.0(4)
C264 C214 C224 117.6(4)
N214 C224 C234 121.2(4)
N214 C224 C214 124.4(4)
C234 C224 C214 113.9(4)
C224 C234 C244 133.7(5)
C224 C234 H23A 113.1
C244 C234 H23A 113.1
N224 C244 C234 119.2(4)
N224 C244 C254 127.5(4)
C234 C244 C254 113.2(4)
C304 C254 C294 109.9(5)
C304 C254 C314 105.7(4)
C294 C254 C314 106.0(4)
C304 C254 C244 109.3(4)
C294 C254 C244 107.8(4)
C314 C254 C244 118.0(4)
C214 C264 H26D 109.5
C214 C264 H26E 109.5
H26D C264 H26E 109.5
C214 C264 H26F 109.5
H26D C264 H26F 109.5
H26E C264 H26F 109.5
C214 C274 H27B 109.5
C214 C274 H27C 109.5
H27B C274 H27C 109.5
C214 C274 H27D 109.5
H27B C274 H27D 109.5
H27C C274 H27D 109.5
C214 C284 H28D 109.5
C214 C284 H28E 109.5
H28D C284 H28E 109.5
C214 C284 H28F 109.5
H28D C284 H28F 109.5
H28E C284 H28F 109.5
C254 C294 H29D 109.5
C254 C294 H29E 109.5
H29D C294 H29E 109.5
C254 C294 H29F 109.5
H29D C294 H29F 109.5
H29E C294 H29F 109.5
C254 C304 H30E 109.5
C254 C304 H30F 109.5
H30E C304 H30F 109.5
C254 C304 H30G 109.5
H30E C304 H30G 109.5
H30F C304 H30G 109.5
C254 C314 H31B 109.5
C254 C314 H31C 109.5
H31B C314 H31C 109.5
C254 C314 H31D 109.5
H31B C314 H31D 109.5
H31C C314 H31D 109.5
C265 C215 C225 120.9(4)
C265 C215 N214 121.2(4)
C225 C215 N214 117.8(4)
C235 C225 C215 117.9(5)
C235 C225 C275 118.6(4)
C215 C225 C275 123.5(4)
C245 C235 C225 121.1(5)
C245 C235 H23E 119.5
C225 C235 H23E 119.5
C255 C245 C235 120.0(5)
C255 C245 H24A 120.0
C235 C245 H24A 120.0
C245 C255 C265 120.2(5)
C245 C255 H25A 119.9
C265 C255 H25A 119.9
C255 C265 C215 119.4(5)
C255 C265 C305 117.4(5)
C215 C265 C305 123.1(4)
C295 C275 C285 109.9(5)
C295 C275 C225 113.5(5)
C285 C275 C225 110.5(4)
C295 C275 H27A 107.6
C285 C275 H27A 107.6
C225 C275 H27A 107.6
C275 C285 H28G 109.5
C275 C285 H28H 109.5
H28G C285 H28H 109.5
C275 C285 H28I 109.5
H28G C285 H28I 109.5
H28H C285 H28I 109.5
C275 C295 H29J 109.5
C275 C295 H29K 109.5
H29J C295 H29K 109.5
C275 C295 H29L 109.5
H29J C295 H29L 109.5
H29K C295 H29L 109.5
C325 C305 C265 112.3(4)
C325 C305 C315 109.1(4)
C265 C305 C315 110.8(4)
C325 C305 H30D 108.2
C265 C305 H30D 108.2
C315 C305 H30D 108.2
C305 C315 H31N 109.5
C305 C315 H31O 109.5
H31N C315 H31O 109.5
C305 C315 H31P 109.5
H31N C315 H31P 109.5
H31O C315 H31P 109.5
C305 C325 H32E 109.5
C305 C325 H32F 109.5
H32E C325 H32F 109.5
C305 C325 H32G 109.5
H32E C325 H32G 109.5
H32F C325 H32G 109.5
C226 C216 C266 121.0(5)
C226 C216 N224 118.8(4)
C266 C216 N224 120.0(4)
C216 C226 C236 118.1(5)
C216 C226 C276 123.4(5)
C236 C226 C276 118.5(5)
C246 C236 C226 121.9(6)
C246 C236 H23C 119.0
C226 C236 H23C 119.0
C236 C246 C256 119.4(5)
C236 C246 H24C 120.3
C256 C246 H24C 120.3
C246 C256 C266 121.7(5)
C246 C256 H25B 119.2
C266 C256 H25B 119.2
C256 C266 C216 117.6(5)
C256 C266 C306 120.9(5)
C216 C266 C306 121.4(5)
C226 C276 C286 111.2(5)
C226 C276 C296 114.6(5)
C286 C276 C296 109.2(5)
C226 C276 H27E 107.2
C286 C276 H27E 107.2
C296 C276 H27E 107.2
C276 C286 H28M 109.5
C276 C286 H28N 109.5
H28M C286 H28N 109.5
C276 C286 H28O 109.5
H28M C286 H28O 109.5
H28N C286 H28O 109.5
C276 C296 H29A 109.5
C276 C296 H29B 109.5
H29A C296 H29B 109.5
C276 C296 H29C 109.5
H29A C296 H29C 109.5
H29B C296 H29C 109.5
C266 C306 C316 109.3(4)
C266 C306 C326 112.4(5)
C316 C306 C326 109.6(4)
C266 C306 H30A 108.5
C316 C306 H30A 108.5
C326 C306 H30A 108.5
C306 C316 H31H 109.5
C306 C316 H31I 109.5
H31H C316 H31I 109.5
C306 C316 H31J 109.5
H31H C316 H31J 109.5
H31I C316 H31J 109.5
C306 C326 H32H 109.5
C306 C326 H32I 109.5
H32H C326 H32I 109.5
C306 C326 H32J 109.5
H32H C326 H32J 109.5
H32I C326 H32J 109.5

loop_
_geom_bond_atom_site_label_1
_geom_bond_atom_site_label_2
_geom_bond_distance
Co1 O1 1.704(4)
Co1 N24 1.913(4)
Co1 N14 1.950(4)
Co2 O1 1.699(4)
Co2 N11 1.919(4)
Co2 N21 1.949(4)
N11 C21 1.368(6)
N11 C12 1.441(6)
N21 C41 1.339(6)
N21 C13 1.448(6)
C11 C61 1.535(7)
C11 C81 1.535(7)
C11 C71 1.542(7)
C11 C21 1.554(6)
C21 C31 1.377(6)
C31 C41 1.424(7)
C31 H31A 0.9500
C41 C51 1.553(9)
C41 C51' 1.554(8)
C61 H61A 0.9800
C61 H61B 0.9800
C61 H61C 0.9800
C71 H71A 0.9800
C71 H71B 0.9800
C71 H71C 0.9800
C81 H81A 0.9800
C81 H81B 0.9800
C81 H81C 0.9800
C51 C111 1.524(14)
C51 C91 1.543(15)
C51 C101 1.563(15)
C91 H91A 0.9800
C91 H91B 0.9800
C91 H91C 0.9800
C101 H10A 0.9800
C101 H10B 0.9800
C101 H10C 0.9800
C111 H11A 0.9800
C111 H11B 0.9800
C111 H11C 0.9800
C51' C91' 1.547(11)
C51' C10' 1.566(11)
C91' H91D 0.9800
C91' H91E 0.9800
C91' H91F 0.9800
C10' H10K 0.9800
C10' H10L 0.9800
C10' H10M 0.9800
C12 C22 1.398(6)
C12 C62 1.401(7)
C22 C32 1.394(7)
C22 C72 1.525(7)
C32 C42 1.371(7)
C32 H32A 0.9500
C42 C52 1.360(7)
C42 H42A 0.9500
C52 C62 1.406(7)
C52 H52A 0.9500
C62 C102 1.516(7)
C72 C92 1.518(7)
C72 C82 1.537(7)
C72 H72A 1.0000
C82 H82A 0.9800
C82 H82B 0.9800
C82 H82C 0.9800
C92 H92A 0.9800
C92 H92B 0.9800
C92 H92C 0.9800
C102 C112 1.531(7)
C102 C122 1.538(7)
C102 H10D 1.0000
C112 H11D 0.9800
C112 H11E 0.9800
C112 H11F 0.9800
C122 H12A 0.9800
C122 H12B 0.9800
C122 H12C 0.9800
C13 C23 1.397(7)
C13 C63 1.403(7)
C23 C33 1.380(7)
C23 C73 1.518(7)
C33 C43 1.381(8)
C33 H33A 0.9500
C43 C53 1.356(7)
C43 H43A 0.9500
C53 C63 1.384(7)
C53 H53A 0.9500
C63 C103 1.515(7)
C73 C93 1.520(7)
C73 C83 1.529(7)
C73 H73A 1.0000
C83 H83A 0.9800
C83 H83B 0.9800
C83 H83C 0.9800
C93 H93A 0.9800
C93 H93B 0.9800
C93 H93C 0.9800
C103 C113 1.521(7)
C103 C123 1.528(7)
C103 H10E 1.0000
C113 H11G 0.9800
C113 H11H 0.9800
C113 H11I 0.9800
C123 H12D 0.9800
C123 H12E 0.9800
C123 H12F 0.9800
N14 C44 1.323(6)
N14 C16 1.443(6)
N24 C24 1.362(6)
N24 C15 1.443(6)
C14 C74 1.534(7)
C14 C84 1.536(7)
C14 C64 1.547(7)
C14 C24 1.564(7)
C24 C34 1.389(6)
C34 C44 1.422(7)
C34 H34A 0.9500
C44 C54 1.555(7)
C54 C104 1.521(7)
C54 C94 1.536(7)
C54 C114 1.539(7)
C64 H64A 0.9800
C64 H64B 0.9800
C64 H64C 0.9800
C74 H74A 0.9800
C74 H74B 0.9800
C74 H74C 0.9800
C84 H84A 0.9800
C84 H84B 0.9800
C84 H84C 0.9800
C94 H94A 0.9800
C94 H94B 0.9800
C94 H94C 0.9800
C104 H10F 0.9800
C104 H10G 0.9800
C104 H10H 0.9800
C114 H11J 0.9800
C114 H11K 0.9800
C114 H11L 0.9800
C15 C25 1.398(7)
C15 C65 1.411(7)
C25 C35 1.397(7)
C25 C75 1.513(7)
C35 C45 1.363(7)
C35 H35A 0.9500
C45 C55 1.385(7)
C45 H45A 0.9500
C55 C65 1.386(6)
C55 H55A 0.9500
C65 C105 1.515(7)
C75 C95 1.521(8)
C75 C85 1.530(8)
C75 H75A 1.0000
C85 H85A 0.9800
C85 H85B 0.9800
C85 H85C 0.9800
C95 H95A 0.9800
C95 H95B 0.9800
C95 H95C 0.9800
C105 C115 1.537(7)
C105 C125 1.551(7)
C105 H10I 1.0000
C115 H11M 0.9800
C115 H11N 0.9800
C115 H11O 0.9800
C125 H12G 0.9800
C125 H12H 0.9800
C125 H12I 0.9800
C16 C66 1.386(8)
C16 C26 1.399(7)
C26 C36 1.433(8)
C26 C76 1.509(8)
C36 C46 1.356(10)
C36 H36A 0.9500
C46 C56 1.369(10)
C46 H46A 0.9500
C56 C66 1.376(8)
C56 H56A 0.9500
C66 C106 1.506(8)
C76 C96 1.516(8)
C76 C86 1.551(8)
C76 H76A 1.0000
C86 H86A 0.9800
C86 H86B 0.9800
C86 H86C 0.9800
C96 H96A 0.9800
C96 H96B 0.9800
C96 H96C 0.9800
C106 C116 1.528(8)
C106 C126 1.555(8)
C106 H10J 1.0000
C116 H11P 0.9800
C116 H11Q 0.9800
C116 H11R 0.9800
C126 H12J 0.9800
C126 H12K 0.9800
C126 H12L 0.9800
Co3 O2 1.708(4)
Co3 N211 1.918(4)
Co3 N221 1.950(4)
Co4 O2 1.712(4)
Co4 N214 1.922(4)
Co4 N224 1.947(4)
N211 C221 1.368(6)
N211 C212 1.451(6)
N221 C241 1.323(6)
N221 C213 1.461(6)
C211 C271 1.530(7)
C211 C261 1.533(7)
C211 C281 1.541(7)
C211 C221 1.558(6)
C221 C231 1.379(6)
C231 C241 1.417(6)
C231 H23B 0.9500
C241 C251 1.548(6)
C251 C311 1.523(7)
C251 C301 1.542(8)
C251 C291 1.549(8)
C261 H26A 0.9800
C261 H26B 0.9800
C261 H26C 0.9800
C271 H27F 0.9800
C271 H27G 0.9800
C271 H27H 0.9800
C281 H28A 0.9800
C281 H28B 0.9800
C281 H28C 0.9800
C291 H29M 0.9800
C291 H29N 0.9800
C291 H29O 0.9800
C301 H30H 0.9800
C301 H30I 0.9800
C301 H30J 0.9800
C311 H31E 0.9800
C311 H31F 0.9800
C311 H31G 0.9800
C212 C262 1.401(7)
C212 C222 1.404(7)
C222 C232 1.400(7)
C222 C272 1.528(8)
C232 C242 1.376(8)
C232 H23D 0.9500
C242 C252 1.379(7)
C242 H24B 0.9500
C252 C262 1.381(7)
C252 H25C 0.9500
C262 C302 1.521(7)
C272 C282 1.509(8)
C272 C292 1.526(8)
C272 H27J 1.0000
C282 H28P 0.9800
C282 H28Q 0.9800
C282 H28R 0.9800
C292 H29G 0.9800
C292 H29H 0.9800
C292 H29I 0.9800
C302 C312 1.527(7)
C302 C322 1.532(7)
C302 H30B 1.0000
C312 H31K 0.9800
C312 H31L 0.9800
C312 H31M 0.9800
C322 H32B 0.9800
C322 H32C 0.9800
C322 H32D 0.9800
C213 C223 1.388(7)
C213 C263 1.408(7)
C223 C233 1.414(8)
C223 C273 1.481(9)
C233 C243 1.400(11)
C233 H23F 0.9500
C243 C253 1.360(10)
C243 H24D 0.9500
C253 C263 1.380(8)
C253 H25D 0.9500
C263 C303 1.493(8)
C273 C283 1.529(8)
C273 C293 1.530(8)
C273 H27I 1.0000
C283 H28J 0.9800
C283 H28K 0.9800
C283 H28L 0.9800
C293 H29P 0.9800
C293 H29Q 0.9800
C293 H29R 0.9800
C303 C313 1.528(8)
C303 C323 1.551(8)
C303 H30C 1.0000
C313 H31Q 0.9800
C313 H31R 0.9800
C313 H31S 0.9800
C323 H32K 0.9800
C323 H32L 0.9800
C323 H32M 0.9800
N214 C224 1.356(6)
N214 C215 1.456(6)
N224 C244 1.328(6)
N224 C216 1.439(6)
C214 C274 1.537(6)
C214 C284 1.540(7)
C214 C264 1.551(7)
C214 C224 1.570(6)
C224 C234 1.392(6)
C234 C244 1.410(7)
C234 H23A 0.9500
C244 C254 1.553(7)
C254 C304 1.530(7)
C254 C294 1.532(7)
C254 C314 1.539(7)
C264 H26D 0.9800
C264 H26E 0.9800
C264 H26F 0.9800
C274 H27B 0.9800
C274 H27C 0.9800
C274 H27D 0.9800
C284 H28D 0.9800
C284 H28E 0.9800
C284 H28F 0.9800
C294 H29D 0.9800
C294 H29E 0.9800
C294 H29F 0.9800
C304 H30E 0.9800
C304 H30F 0.9800
C304 H30G 0.9800
C314 H31B 0.9800
C314 H31C 0.9800
C314 H31D 0.9800
C215 C265 1.390(7)
C215 C225 1.407(6)
C225 C235 1.390(7)
C225 C275 1.526(7)
C235 C245 1.390(7)
C235 H23E 0.9500
C245 C255 1.379(7)
C245 H24A 0.9500
C255 C265 1.388(6)
C255 H25A 0.9500
C265 C305 1.539(7)
C275 C295 1.489(7)
C275 C285 1.517(7)
C275 H27A 1.0000
C285 H28G 0.9800
C285 H28H 0.9800
C285 H28I 0.9800
C295 H29J 0.9800
C295 H29K 0.9800
C295 H29L 0.9800
C305 C325 1.518(7)
C305 C315 1.542(7)
C305 H30D 1.0000
C315 H31N 0.9800
C315 H31O 0.9800
C315 H31P 0.9800
C325 H32E 0.9800
C325 H32F 0.9800
C325 H32G 0.9800
C216 C226 1.392(7)
C216 C266 1.402(7)
C226 C236 1.401(7)
C226 C276 1.498(7)
C236 C246 1.346(8)
C236 H23C 0.9500
C246 C256 1.384(8)
C246 H24C 0.9500
C256 C266 1.393(7)
C256 H25B 0.9500
C266 C306 1.506(7)
C276 C286 1.518(7)
C276 C296 1.535(7)
C276 H27E 1.0000
C286 H28M 0.9800
C286 H28N 0.9800
C286 H28O 0.9800
C296 H29A 0.9800
C296 H29B 0.9800
C296 H29C 0.9800
C306 C316 1.515(7)
C306 C326 1.537(7)
C306 H30A 1.0000
C316 H31H 0.9800
C316 H31I 0.9800
C316 H31J 0.9800
C326 H32H 0.9800
C326 H32I 0.9800
C326 H32J 0.9800

loop_
_geom_torsion_atom_site_label_1
_geom_torsion_atom_site_label_2
_geom_torsion_atom_site_label_3
_geom_torsion_atom_site_label_4
_geom_torsion
N11 Co2 O1 Co1 48.8(14)
N21 Co2 O1 Co1 -130.5(12)
N24 Co1 O1 Co2 38.9(14)
N14 Co1 O1 Co2 -142.0(12)
C12 N11 C21 C31 150.5(4)
Co2 N11 C21 C31 -22.0(6)
C12 N11 C21 C11 -37.4(6)
Co2 N11 C21 C11 150.1(4)
C61 C11 C21 N11 32.6(7)
C81 C11 C21 N11 156.3(4)
C71 C11 C21 N11 -86.3(5)
C61 C11 C21 C31 -154.9(5)
C81 C11 C21 C31 -31.2(6)
C71 C11 C21 C31 86.1(5)
N11 C21 C31 C41 -6.6(8)
C11 C21 C31 C41 -179.4(5)
C13 N21 C41 C31 176.3(4)
Co2 N21 C41 C31 0.6(6)
C13 N21 C41 C51 -12.4(14)
Co2 N21 C41 C51 172.0(12)
C13 N21 C41 C51' -0.4(11)
Co2 N21 C41 C51' -176.0(9)
C21 C31 C41 N21 19.1(8)
C21 C31 C41 C51 -153.2(12)
C21 C31 C41 C51' -163.8(9)
N21 C41 C51 C111 16(2)
C31 C41 C51 C111 -172.8(13)
C51' C41 C51 C111 -82(5)
N21 C41 C51 C91 -105.9(14)
C31 C41 C51 C91 65.8(15)
C51' C41 C51 C91 156(6)
N21 C41 C51 C101 136.7(13)
C31 C41 C51 C101 -51.6(16)
C51' C41 C51 C101 39(5)
N21 C41 C51' C91' -126.6(10)
C31 C41 C51' C91' 56.6(11)
C51 C41 C51' C91' -37(5)
N21 C41 C51' C10' 115.5(11)
C31 C41 C51' C10' -61.2(11)
C51 C41 C51' C10' -155(5)
C21 N11 C12 C22 -72.4(6)
Co2 N11 C12 C22 99.9(4)
C21 N11 C12 C62 110.6(5)
Co2 N11 C12 C62 -77.1(5)
C62 C12 C22 C32 -5.8(7)
N11 C12 C22 C32 177.2(4)
C62 C12 C22 C72 172.1(4)
N11 C12 C22 C72 -4.9(7)
C12 C22 C32 C42 1.0(7)
C72 C22 C32 C42 -177.0(5)
C22 C32 C42 C52 3.1(8)
C32 C42 C52 C62 -2.4(8)
C22 C12 C62 C52 6.5(7)
N11 C12 C62 C52 -176.6(4)
C22 C12 C62 C102 -174.2(4)
N11 C12 C62 C102 2.7(7)
C42 C52 C62 C12 -2.4(7)
C42 C52 C62 C102 178.3(5)
C32 C22 C72 C92 -74.5(6)
C12 C22 C72 C92 107.6(5)
C32 C22 C72 C82 49.7(6)
C12 C22 C72 C82 -128.2(5)
C12 C62 C102 C112 120.0(5)
C52 C62 C102 C112 -60.7(6)
C12 C62 C102 C122 -117.9(5)
C52 C62 C102 C122 61.5(6)
C41 N21 C13 C23 -88.9(5)
Co2 N21 C13 C23 86.9(4)
C41 N21 C13 C63 96.7(5)
Co2 N21 C13 C63 -87.5(4)
C63 C13 C23 C33 -7.1(7)
N21 C13 C23 C33 178.7(4)
C63 C13 C23 C73 170.5(5)
N21 C13 C23 C73 -3.7(7)
C13 C23 C33 C43 2.8(8)
C73 C23 C33 C43 -174.9(5)
C23 C33 C43 C53 1.6(8)
C33 C43 C53 C63 -2.0(8)
C43 C53 C63 C13 -2.1(7)
C43 C53 C63 C103 176.6(5)
C23 C13 C63 C53 6.8(7)
N21 C13 C63 C53 -179.0(4)
C23 C13 C63 C103 -171.8(4)
N21 C13 C63 C103 2.3(7)
C33 C23 C73 C93 -60.5(7)
C13 C23 C73 C93 121.9(6)
C33 C23 C73 C83 60.8(6)
C13 C23 C73 C83 -116.8(5)
C53 C63 C103 C113 -72.6(6)
C13 C63 C103 C113 106.1(5)
C53 C63 C103 C123 48.6(7)
C13 C63 C103 C123 -132.8(5)
C15 N24 C24 C34 148.9(5)
Co1 N24 C24 C34 -21.9(6)
C15 N24 C24 C14 -38.6(7)
Co1 N24 C24 C14 150.6(3)
C74 C14 C24 N24 33.9(7)
C84 C14 C24 N24 158.1(4)
C64 C14 C24 N24 -85.1(5)
C74 C14 C24 C34 -153.1(5)
C84 C14 C24 C34 -28.9(6)
C64 C14 C24 C34 87.9(5)
N24 C24 C34 C44 -5.3(8)
C14 C24 C34 C44 -178.4(5)
C16 N14 C44 C34 176.7(4)
Co1 N14 C44 C34 -2.4(6)
C16 N14 C44 C54 -3.6(8)
Co1 N14 C44 C54 177.3(3)
C24 C34 C44 N14 19.3(8)
C24 C34 C44 C54 -160.4(5)
N14 C44 C54 C104 118.4(6)
C34 C44 C54 C104 -61.9(6)
N14 C44 C54 C94 -123.1(5)
C34 C44 C54 C94 56.6(6)
N14 C44 C54 C114 -3.2(7)
C34 C44 C54 C114 176.5(4)
C24 N24 C15 C25 -71.0(6)
Co1 N24 C15 C25 99.7(4)
C24 N24 C15 C65 112.6(5)
Co1 N24 C15 C65 -76.7(5)
C65 C15 C25 C35 -5.9(7)
N24 C15 C25 C35 177.6(4)
C65 C15 C25 C75 171.2(5)
N24 C15 C25 C75 -5.3(7)
C15 C25 C35 C45 2.2(8)
C75 C25 C35 C45 -175.0(5)
C25 C35 C45 C55 2.4(8)
C35 C45 C55 C65 -3.3(8)
C45 C55 C65 C15 -0.4(7)
C45 C55 C65 C105 180.0(4)
C25 C15 C65 C55 5.1(7)
N24 C15 C65 C55 -178.6(4)
C25 C15 C65 C105 -175.3(4)
N24 C15 C65 C105 1.0(7)
C35 C25 C75 C95 -77.4(6)
C15 C25 C75 C95 105.6(6)
C35 C25 C75 C85 46.9(7)
C15 C25 C75 C85 -130.1(5)
C55 C65 C105 C115 -60.2(6)
C15 C65 C105 C115 120.2(5)
C55 C65 C105 C125 61.5(6)
C15 C65 C105 C125 -118.1(5)
C44 N14 C16 C66 95.5(6)
Co1 N14 C16 C66 -85.4(5)
C44 N14 C16 C26 -90.2(6)
Co1 N14 C16 C26 89.0(4)
C66 C16 C26 C36 -5.3(7)
N14 C16 C26 C36 -179.6(5)
C66 C16 C26 C76 172.6(5)
N14 C16 C26 C76 -1.7(7)
C16 C26 C36 C46 1.0(8)
C76 C26 C36 C46 -177.1(6)
C26 C36 C46 C56 3.0(10)
C36 C46 C56 C66 -2.8(9)
C46 C56 C66 C16 -1.5(8)
C46 C56 C66 C106 177.3(5)
C26 C16 C66 C56 5.7(8)
N14 C16 C66 C56 179.8(5)
C26 C16 C66 C106 -173.1(5)
N14 C16 C66 C106 1.0(7)
C16 C26 C76 C96 124.6(6)
C36 C26 C76 C96 -57.5(8)
C16 C26 C76 C86 -111.9(6)
C36 C26 C76 C86 65.9(6)
C56 C66 C106 C116 -72.8(6)
C16 C66 C106 C116 106.0(6)
C56 C66 C106 C126 50.6(7)
C16 C66 C106 C126 -130.6(5)
N211 Co3 O2 Co4 45.1(12)
N221 Co3 O2 Co4 -136.8(10)
N214 Co4 O2 Co3 40.7(12)
N224 Co4 O2 Co3 -135.5(10)
C212 N211 C221 C231 147.7(5)
Co3 N211 C221 C231 -22.2(6)
C212 N211 C221 C211 -41.7(7)
Co3 N211 C221 C211 148.4(4)
C271 C211 C221 N211 -87.2(5)
C261 C211 C221 N211 33.0(7)
C281 C211 C221 N211 155.0(4)
C271 C211 C221 C231 83.8(5)
C261 C211 C221 C231 -156.0(5)
C281 C211 C221 C231 -34.0(6)
N211 C221 C231 C241 -8.4(9)
C211 C221 C231 C241 -179.7(5)
C213 N221 C241 C231 174.8(5)
Co3 N221 C241 C231 -3.8(6)
C213 N221 C241 C251 -5.6(8)
Co3 N221 C241 C251 175.8(4)
C221 C231 C241 N221 23.6(8)
C221 C231 C241 C251 -156.1(5)
N221 C241 C251 C311 -5.1(8)
C231 C241 C251 C311 174.5(5)
N221 C241 C251 C301 116.4(6)
C231 C241 C251 C301 -63.9(6)
N221 C241 C251 C291 -123.7(6)
C231 C241 C251 C291 55.9(6)
C221 N211 C212 C262 113.8(5)
Co3 N211 C212 C262 -76.4(5)
C221 N211 C212 C222 -69.6(6)
Co3 N211 C212 C222 100.2(5)
C262 C212 C222 C232 -2.4(7)
N211 C212 C222 C232 -179.1(5)
C262 C212 C222 C272 174.4(5)
N211 C212 C222 C272 -2.3(7)
C212 C222 C232 C242 0.9(8)
C272 C222 C232 C242 -176.1(5)
C222 C232 C242 C252 0.7(9)
C232 C242 C252 C262 -0.8(9)
C242 C252 C262 C212 -0.7(8)
C242 C252 C262 C302 179.4(5)
C222 C212 C262 C252 2.3(7)
N211 C212 C262 C252 178.9(5)
C222 C212 C262 C302 -177.8(5)
N211 C212 C262 C302 -1.3(7)
C232 C222 C272 C282 49.4(7)
C212 C222 C272 C282 -127.4(6)
C232 C222 C272 C292 -74.2(7)
C212 C222 C272 C292 109.0(6)
C252 C262 C302 C312 -63.5(6)
C212 C262 C302 C312 116.7(5)
C252 C262 C302 C322 60.0(6)
C212 C262 C302 C322 -119.8(5)
C241 N221 C213 C223 -87.4(6)
Co3 N221 C213 C223 91.2(5)
C241 N221 C213 C263 98.0(6)
Co3 N221 C213 C263 -83.4(5)
C263 C213 C223 C233 -4.9(8)
N221 C213 C223 C233 -179.3(5)
C263 C213 C223 C273 170.6(5)
N221 C213 C223 C273 -3.7(8)
C213 C223 C233 C243 2.6(8)
C273 C223 C233 C243 -173.2(6)
C223 C233 C243 C253 -0.2(10)
C233 C243 C253 C263 -0.1(10)
C243 C253 C263 C213 -2.0(8)
C243 C253 C263 C303 176.4(5)
C223 C213 C263 C253 4.6(8)
N221 C213 C263 C253 179.0(5)
C223 C213 C263 C303 -173.7(5)
N221 C213 C263 C303 0.6(7)
C213 C223 C273 C283 -107.7(6)
C233 C223 C273 C283 67.9(7)
C213 C223 C273 C293 128.6(6)
C233 C223 C273 C293 -55.9(8)
C253 C263 C303 C313 -70.8(6)
C213 C263 C303 C313 107.5(6)
C253 C263 C303 C323 52.0(7)
C213 C263 C303 C323 -129.6(6)
C215 N214 C224 C234 153.0(4)
Co4 N214 C224 C234 -20.4(6)
C215 N214 C224 C214 -35.3(6)
Co4 N214 C224 C214 151.3(3)
C274 C214 C224 N214 -95.7(5)
C284 C214 C224 N214 146.0(5)
C264 C214 C224 N214 23.0(7)
C274 C214 C224 C234 76.5(5)
C284 C214 C224 C234 -41.8(6)
C264 C214 C224 C234 -164.8(4)
N214 C224 C234 C244 -7.8(8)
C214 C224 C234 C244 179.8(5)
C216 N224 C244 C234 175.4(4)
Co4 N224 C244 C234 0.2(6)
C216 N224 C244 C254 -6.1(7)
Co4 N224 C244 C254 178.7(3)
C224 C234 C244 N224 19.6(8)
C224 C234 C244 C254 -159.1(5)
N224 C244 C254 C304 123.1(5)
C234 C244 C254 C304 -58.3(6)
N224 C244 C254 C294 -117.5(5)
C234 C244 C254 C294 61.1(5)
N224 C244 C254 C314 2.4(7)
C234 C244 C254 C314 -179.0(4)
C224 N214 C215 C265 116.8(5)
Co4 N214 C215 C265 -70.1(5)
C224 N214 C215 C225 -67.5(6)
Co4 N214 C215 C225 105.6(4)
C265 C215 C225 C235 -7.5(7)
N214 C215 C225 C235 176.8(4)
C265 C215 C225 C275 169.0(4)
N214 C215 C225 C275 -6.8(7)
C215 C225 C235 C245 1.5(7)
C275 C225 C235 C245 -175.2(5)
C225 C235 C245 C255 3.7(8)
C235 C245 C255 C265 -3.0(8)
C245 C255 C265 C215 -2.9(7)
C245 C255 C265 C305 -179.7(4)
C225 C215 C265 C255 8.3(7)
N214 C215 C265 C255 -176.1(4)
C225 C215 C265 C305 -175.1(4)
N214 C215 C265 C305 0.5(7)
C235 C225 C275 C295 -58.8(6)
C215 C225 C275 C295 124.8(5)
C235 C225 C275 C285 65.2(6)
C215 C225 C275 C285 -111.2(5)
C255 C265 C305 C325 67.6(6)
C215 C265 C305 C325 -109.0(5)
C255 C265 C305 C315 -54.7(6)
C215 C265 C305 C315 128.7(5)
C244 N224 C216 C226 -87.9(5)
Co4 N224 C216 C226 87.6(4)
C244 N224 C216 C266 96.8(5)
Co4 N224 C216 C266 -87.8(4)
C266 C216 C226 C236 -6.4(7)
N224 C216 C226 C236 178.3(4)
C266 C216 C226 C276 171.1(4)
N224 C216 C226 C276 -4.2(7)
C216 C226 C236 C246 2.9(7)
C276 C226 C236 C246 -174.8(5)
C226 C236 C246 C256 1.8(8)
C236 C246 C256 C266 -3.0(8)
C246 C256 C266 C216 -0.4(7)
C246 C256 C266 C306 177.1(4)
C226 C216 C266 C256 5.2(7)
N224 C216 C266 C256 -179.6(4)
C226 C216 C266 C306 -172.3(4)
N224 C216 C266 C306 2.9(7)
C216 C226 C276 C286 -116.4(5)
C236 C226 C276 C286 61.1(6)
C216 C226 C276 C296 119.1(5)
C236 C226 C276 C296 -63.4(7)
C256 C266 C306 C316 -70.5(6)
C216 C266 C306 C316 106.9(5)
C256 C266 C306 C326 51.4(6)
C216 C266 C306 C326 -131.2(5)

loop_
_platon_squeeze_void_nr
_platon_squeeze_void_average_x
_platon_squeeze_void_average_y
_platon_squeeze_void_average_z
_platon_squeeze_void_volume
_platon_squeeze_void_count_electrons
_platon_squeeze_void_content
1 0.000 0.000 0.000 224 77 toluene?
2 0.000 0.500 0.500 204 74 toluene?
3 0.500 0.000 0.500 202 74 toluene?
4 0.500 0.500 0.000 199 73 toluene?
